data_7105616
loop_
_publ_author_name
'Karotsis, Georgios'
'Kennedy, Stuart'
'Dalgarno, Scott J.'
'Brechin, Euan K.'

_publ_section_title
;
 Calixarene supported enneanuclear Cu(ii) clusters.
;
_journal_issue 22
_journal_name_full 'Chemical communications (Cambridge, England)'
_journal_page_first 3884
_journal_page_last 3886
_journal_paper_doi 10.1039/c0cc00011f
_journal_volume 46
_journal_year 2010
_chemical_formula_sum 'C157 H219 Cu9 N3 O36.75 S11'
_chemical_formula_weight 3660.87
_chemical_name_common GK2583
_chemical_name_systematic
;
?
;
_space_group_IT_number 2
_symmetry_cell_setting triclinic
_symmetry_space_group_name_Hall '-P 1'
_symmetry_space_group_name_H-M 'P -1'
_atom_sites_solution_hydrogens geom
_atom_sites_solution_primary direct
_atom_sites_solution_secondary difmap
_audit_creation_method SHELXL-97
_cell_angle_alpha 89.20(3)
_cell_angle_beta 86.79(4)
_cell_angle_gamma 77.90(2)
_cell_formula_units_Z 2
_cell_length_a 12.649(16)
_cell_length_b 20.57(3)
_cell_length_c 34.42(4)
_cell_measurement_reflns_used 8213
_cell_measurement_temperature 100(2)
_cell_measurement_theta_max 21.98
_cell_measurement_theta_min 2.22
_cell_volume 8743(2)
_computing_cell_refinement 'SAINT (Bruker, 1998)'
_computing_data_collection 'Apex II'
_computing_data_reduction 'SAINT (Bruker, 1998)'
_computing_molecular_graphics 'XSeed (Barbour, 2001)'
_computing_publication_material 'local program'
_computing_structure_refinement 'SHELXL-97 (Sheldrick, 1997)'
_computing_structure_solution 'SHELXS-97 (Sheldrick, 1990)'
_diffrn_ambient_temperature 100(2)
_diffrn_measured_fraction_theta_full 0.973
_diffrn_measured_fraction_theta_max 0.973
_diffrn_measurement_device_type 'Bruker Nonius X8 Apex II CCD Diffractometer'
_diffrn_measurement_method '\f and \w scans'
_diffrn_radiation_monochromator graphite
_diffrn_radiation_source 'fine-focus sealed tube'
_diffrn_radiation_type MoK\a
_diffrn_radiation_wavelength 0.71073
_diffrn_reflns_av_R_equivalents 0.1035
_diffrn_reflns_av_sigmaI/netI 0.1193
_diffrn_reflns_limit_h_max 13
_diffrn_reflns_limit_h_min -13
_diffrn_reflns_limit_k_max 22
_diffrn_reflns_limit_k_min -22
_diffrn_reflns_limit_l_max 37
_diffrn_reflns_limit_l_min -37
_diffrn_reflns_number 105039
_diffrn_reflns_theta_full 23.24
_diffrn_reflns_theta_max 23.24
_diffrn_reflns_theta_min 2.05
_exptl_absorpt_coefficient_mu 1.273
_exptl_absorpt_correction_T_max 0.8832
_exptl_absorpt_correction_T_min 0.7848
_exptl_absorpt_correction_type multi-scan
_exptl_absorpt_process_details Bruker-SADABS
_exptl_crystal_colour Green
_exptl_crystal_density_diffrn 1.391
_exptl_crystal_density_method 'not measured'
_exptl_crystal_description Block
_exptl_crystal_F_000 3826
_exptl_crystal_size_max 0.20
_exptl_crystal_size_mid 0.15
_exptl_crystal_size_min 0.10
_refine_diff_density_max 1.368
_refine_diff_density_min -0.985
_refine_diff_density_rms 0.112
_refine_ls_extinction_method none
_refine_ls_goodness_of_fit_ref 1.020
_refine_ls_hydrogen_treatment constr
_refine_ls_matrix_type fullcycle
_refine_ls_number_parameters 2058
_refine_ls_number_reflns 24377
_refine_ls_number_restraints 331
_refine_ls_restrained_S_all 1.033
_refine_ls_R_factor_all 0.1325
_refine_ls_R_factor_gt 0.0664
_refine_ls_shift/su_max 0.027
_refine_ls_shift/su_mean 0.001
_refine_ls_structure_factor_coef Fsqd
_refine_ls_weighting_details 'calc w=1/[\s^2^(Fo^2^)+(0.0808P)^2^+24.8503P] where P=(Fo^2^+2Fc^2^)/3'
_refine_ls_weighting_scheme calc
_refine_ls_wR_factor_gt 0.1507
_refine_ls_wR_factor_ref 0.1801
_reflns_number_gt 14643
_reflns_number_total 24377
_reflns_threshold_expression >2sigma(I)
_cod_data_source_file c0cc00011f.txt
_cod_data_source_block GK2583
_cod_original_cell_volume 8743(19)
_cod_original_sg_symbol_H-M P-1
_cod_database_code 7105616

loop_
_symmetry_equiv_pos_as_xyz
'x, y, z'
'-x, -y, -z'

loop_
_atom_site_label
_atom_site_type_symbol
_atom_site_fract_x
_atom_site_fract_y
_atom_site_fract_z
_atom_site_U_iso_or_equiv
_atom_site_adp_type
_atom_site_occupancy
_atom_site_symmetry_multiplicity
_atom_site_calc_flag
_atom_site_refinement_flags
_atom_site_disorder_assembly
_atom_site_disorder_group
Cu1 Cu 1.02504(7) 0.22340(5) 0.17203(3) 0.0217(2) Uani 1 1 d . . .
S1 S 1.41140(18) 0.05727(12) 0.24009(7) 0.0433(7) Uani 1 1 d . . .
O1 O 0.8936(4) 0.2925(2) 0.16513(14) 0.0190(12) Uani 1 1 d . . .
C1 C 0.8702(6) 0.3177(4) 0.0969(2) 0.022(2) Uani 1 1 d . G .
Cu2 Cu 1.00871(7) 0.45125(4) 0.24953(3) 0.0175(2) Uani 1 1 d . . .
S2 S 0.70634(18) 0.16112(13) 0.28950(8) 0.0471(7) Uani 1 1 d . . .
O2 O 0.9390(4) 0.1658(2) 0.19953(15) 0.0243(13) Uani 1 1 d . G .
C2 C 0.8174(6) 0.3105(4) 0.0626(2) 0.028(2) Uani 1 1 d . . .
H2 H 0.8372 0.3315 0.0394 0.033 Uiso 1 1 calc R . .
Cu3 Cu 1.07327(7) 0.21725(5) 0.32913(3) 0.0240(3) Uani 1 1 d . . .
S3 S 1.30714(18) 0.41662(12) 0.12614(7) 0.0376(6) Uani 1 1 d . . .
O3 O 1.1564(4) 0.1580(2) 0.18298(15) 0.0244(13) Uani 1 1 d . G .
C3 C 0.7357(6) 0.2729(4) 0.0618(2) 0.025(2) Uani 1 1 d . . .
Cu4 Cu 1.18216(7) 0.15633(5) 0.23898(3) 0.0238(3) Uani 1 1 d . . .
S4 S 0.62855(17) 0.43350(11) 0.19492(7) 0.0316(6) Uani 1 1 d . . .
O4 O 1.1146(4) 0.2820(2) 0.14785(15) 0.0209(13) Uani 1 1 d . G .
C4 C 0.7094(6) 0.2432(4) 0.0967(3) 0.027(2) Uani 1 1 d . . .
H4 H 0.6546 0.2179 0.0969 0.032 Uiso 1 1 calc R . .
Cu5 Cu 0.92686(7) 0.17965(5) 0.25588(3) 0.0239(3) Uani 1 1 d . . .
S5 S 1.4234(3) 0.35046(17) 0.31342(11) 0.0482(9) Uani 0.75 1 d P A 1
O5 O 0.9208(4) 0.4502(2) 0.29810(14) 0.0192(12) Uani 1 1 d . . .
C5 C 0.7597(6) 0.2487(4) 0.1315(2) 0.0213(19) Uani 1 1 d . . .
Cu6 Cu 1.12278(7) 0.36570(4) 0.17431(3) 0.0201(2) Uani 1 1 d . . .
S6 S 1.3711(6) 0.3748(4) 0.3488(2) 0.0123(17) Uani 0.25 1 d P A 2
O6 O 0.8773(4) 0.4623(2) 0.21920(14) 0.0194(12) Uani 1 1 d . . .
C6 C 0.8408(6) 0.2865(4) 0.1314(2) 0.0204(19) Uani 1 1 d . . .
Cu7 Cu 0.87298(7) 0.37625(4) 0.19436(3) 0.0197(2) Uani 1 1 d . . .
S7 S 0.73730(18) 0.41150(12) 0.39268(7) 0.0366(6) Uani 1 1 d . . .
O7 O 1.0939(4) 0.4529(2) 0.20067(14) 0.0182(12) Uani 1 1 d . . .
C7 C 0.7328(6) 0.2088(4) 0.1667(2) 0.024(2) Uani 1 1 d . . .
H7A H 0.6543 0.2089 0.1682 0.029 Uiso 1 1 calc R . .
H7B H 0.7501 0.2295 0.1907 0.029 Uiso 1 1 calc R . .
Cu8 Cu 1.18248(7) 0.34481(5) 0.30655(3) 0.0244(3) Uani 1 1 d . A .
S500 S 0.3816(7) 0.4136(4) 0.4506(2) 0.102(2) Uiso 0.50 1 d PDU B 1
O8 O 1.1415(4) 0.4329(2) 0.27967(14) 0.0209(12) Uani 1 1 d . A .
N3 N 1.0713(10) 0.5476(6) 0.0235(3) 0.028(3) Uiso 0.50 1 d PDU . .
O42 O 1.0482(17) 0.5034(10) 0.0031(6) 0.145(7) Uiso 0.50 1 d PDU . .
C8 C 0.7975(6) 0.1371(4) 0.1637(3) 0.030(2) Uani 1 1 d . G .
Cu9 Cu 0.92826(7) 0.36799(4) 0.32958(3) 0.0203(2) Uani 1 1 d . . .
S504 S 0.3723(5) 0.4713(3) 0.45986(17) 0.0635(16) Uiso 0.50 1 d PDU C 2
O9 O 1.1893(4) 0.2640(2) 0.33953(14) 0.0226(13) Uani 1 1 d . . .
C9 C 0.7604(7) 0.0897(4) 0.1415(2) 0.032(2) Uani 1 1 d . . .
H9 H 0.6906 0.1011 0.1313 0.038 Uiso 1 1 calc R . .
S10 S 0.9380(11) 0.7284(5) 0.2635(4) 0.061(3) Uani 0.25 1 d P D 2
O10 O 1.1739(4) 0.1509(2) 0.29651(15) 0.0243(13) Uani 1 1 d . G .
C10 C 0.8256(7) 0.0253(4) 0.1340(2) 0.031(2) Uani 1 1 d . J .
S11 S 1.0271(3) 0.71642(17) 0.24737(10) 0.0396(8) Uani 0.75 1 d P D 1
O11 O 0.9507(4) 0.1791(2) 0.31224(15) 0.0237(13) Uani 1 1 d . G .
C11 C 0.9261(6) 0.0105(4) 0.1502(3) 0.032(2) Uani 1 1 d . . .
H11 H 0.9700 -0.0326 0.1458 0.038 Uiso 1 1 calc R . .
S12 S 1.0070(2) 0.06224(15) 0.04942(10) 0.0337(8) Uani 0.75 1 d P E 2
O12 O 0.9716(4) 0.2853(2) 0.35871(15) 0.0278(14) Uani 1 1 d . G .
C12 C 0.9665(7) 0.0552(4) 0.1727(2) 0.029(2) Uani 1 1 d . G .
S13 S 1.0031(8) 0.1113(6) 0.0247(3) 0.052(3) Uani 0.25 1 d P E 1
O13 O 1.0485(4) 0.2227(2) 0.24429(15) 0.0222(13) Uani 1 1 d . G .
C13 C 0.9005(6) 0.1194(4) 0.1788(2) 0.026(2) Uani 1 1 d . . .
O14 O 1.0168(4) 0.3475(2) 0.21405(14) 0.0198(12) Uani 1 1 d . . .
C14 C 1.0788(6) 0.0356(4) 0.1884(3) 0.032(2) Uani 1 1 d . . .
H14A H 1.0813 0.0620 0.2120 0.038 Uiso 1 1 calc R G .
H14B H 1.0922 -0.0119 0.1961 0.038 Uiso 1 1 calc R . .
S15 S 0.7825(9) 0.9203(5) 0.2326(4) 0.040(3) Uiso 0.25 1 d PU F 3
O15 O 1.0458(4) 0.3255(2) 0.29257(15) 0.0212(13) Uani 1 1 d . . .
C15 C 1.1685(6) 0.0461(4) 0.1593(2) 0.026(2) Uani 1 1 d . G .
S16 S 0.7741(7) 0.9128(5) 0.2513(3) 0.072(3) Uiso 0.50 1 d PU F 1
O16 O 1.3299(9) 0.2078(6) 0.2346(4) 0.040(3) Uani 0.50 1 d PU G 2
N2 N 0.7463(6) 0.3276(4) 0.2773(2) 0.0333(18) Uani 1 1 d . . .
C16 C 1.2192(6) -0.0053(4) 0.1345(2) 0.029(2) Uani 1 1 d . . .
H16 H 1.1991 -0.0472 0.1372 0.034 Uiso 1 1 calc R G .
S17 S 0.7658(11) 0.9181(7) 0.2675(4) 0.055(3) Uiso 0.25 1 d PU F 2
O17 O 1.2572(9) 0.2628(6) 0.2458(3) 0.024(3) Uani 0.50 1 d PU G 1
N1 N 1.3215(6) 0.2714(4) 0.2196(2) 0.0310(16) Uani 1 1 d U . .
C17 C 1.2994(6) 0.0025(4) 0.1056(2) 0.026(2) Uani 1 1 d . G .
S18 S 1.3970(5) 0.4624(3) -0.0582(2) 0.0766(18) Uani 0.50 1 d PU H 1
O18 O 1.2434(11) 0.3079(7) 0.2314(4) 0.052(3) Uani 0.50 1 d PU G 2
C18 C 1.3272(6) 0.0656(4) 0.1034(2) 0.023(2) Uani 1 1 d . . .
H18 H 1.3808 0.0728 0.0843 0.028 Uiso 1 1 calc R G .
S19 S 1.3448(3) 0.52844(17) -0.05196(11) 0.0152(9) Uani 0.50 1 d PU H 2
O19 O 1.2967(7) 0.3269(4) 0.1970(3) 0.013(2) Uani 0.50 1 d PU G 1
C19 C 1.2793(6) 0.1172(4) 0.1281(2) 0.022(2) Uani 1 1 d . G .
O20 O 1.3970(12) 0.2743(8) 0.1987(4) 0.047(3) Uani 0.50 1 d PU G 2
C20 C 1.2002(6) 0.1078(4) 0.1567(2) 0.023(2) Uani 1 1 d . . .
O21 O 1.4092(9) 0.2329(6) 0.2117(4) 0.031(3) Uani 0.50 1 d PU G 1
C21 C 1.3086(6) 0.1858(4) 0.1234(2) 0.023(2) Uani 1 1 d . . .
H21A H 1.3013 0.2080 0.1491 0.027 Uiso 1 1 calc R G .
H21B H 1.3849 0.1804 0.1134 0.027 Uiso 1 1 calc R . .
O22 O 0.7570(4) 0.3547(3) 0.30975(18) 0.0322(14) Uani 1 1 d . . .
C22 C 1.2342(6) 0.2286(4) 0.0953(2) 0.0212(19) Uani 1 1 d . G .
O23 O 0.8264(4) 0.3074(3) 0.25522(17) 0.0320(14) Uani 1 1 d . . .
C23 C 1.2587(6) 0.2221(4) 0.0550(2) 0.024(2) Uani 1 1 d . . .
H23 H 1.3226 0.1916 0.0463 0.028 Uiso 1 1 calc R G .
O24 O 0.6536(5) 0.3226(4) 0.2684(2) 0.062(2) Uani 1 1 d . . .
C24 C 1.1942(6) 0.2580(4) 0.0274(2) 0.0213(19) Uani 1 1 d . G .
O25 O 1.2915(5) 0.0760(3) 0.23114(19) 0.0520(19) Uani 1 1 d . G .
C25 C 1.0983(6) 0.3015(4) 0.0417(2) 0.022(2) Uani 1 1 d . . .
H25 H 1.0513 0.3261 0.0236 0.026 Uiso 1 1 calc R G .
O26 O 0.8047(4) 0.1369(3) 0.26124(18) 0.0402(16) Uani 1 1 d . G .
C26 C 1.0707(6) 0.3094(4) 0.0812(2) 0.0209(19) Uani 1 1 d . G .
O27 O 1.1972(4) 0.3951(3) 0.12886(16) 0.0380(16) Uani 1 1 d . G .
C27 C 1.1391(6) 0.2727(4) 0.1086(2) 0.0221(19) Uani 1 1 d . . .
O28 O 0.7358(4) 0.4115(3) 0.17173(16) 0.0306(14) Uani 1 1 d . G .
C28 C 0.9624(6) 0.3549(4) 0.0940(2) 0.024(2) Uani 1 1 d . . .
H28A H 0.9690 0.3745 0.1196 0.028 Uiso 1 1 calc R G .
H28B H 0.9453 0.3918 0.0750 0.028 Uiso 1 1 calc R . .
O29 O 1.3129(6) 0.3634(4) 0.3262(3) 0.084(3) Uani 1 1 d . . .
C29 C 0.6855(6) 0.2636(4) 0.0225(2) 0.032(2) Uani 1 1 d . . .
O30 O 0.8488(4) 0.4165(3) 0.37436(15) 0.0273(13) Uani 1 1 d . . .
C30 C 0.6276(7) 0.3305(5) 0.0065(3) 0.045(3) Uani 1 1 d . . .
H30A H 0.5932 0.3233 -0.0175 0.067 Uiso 1 1 calc R . .
H30B H 0.6803 0.3586 0.0008 0.067 Uiso 1 1 calc R . .
H30C H 0.5723 0.3524 0.0258 0.067 Uiso 1 1 calc R . .
C502 C 0.275(2) 0.4735(13) 0.4290(8) 0.114(9) Uiso 0.50 1 d PDU B 1
H50A H 0.2347 0.4503 0.4122 0.137 Uiso 0.50 1 calc PR B 1
H50B H 0.3066 0.5056 0.4135 0.137 Uiso 0.50 1 calc PR B 1
H50C H 0.2254 0.4969 0.4496 0.137 Uiso 0.50 1 calc PR B 1
C31 C 0.6046(7) 0.2170(5) 0.0270(3) 0.047(3) Uani 1 1 d . . .
H31A H 0.5489 0.2342 0.0474 0.070 Uiso 1 1 calc R . .
H31B H 0.6431 0.1724 0.0342 0.070 Uiso 1 1 calc R . .
H31C H 0.5704 0.2149 0.0023 0.070 Uiso 1 1 calc R . .
O505 O 0.4784(13) 0.4524(8) 0.4400(5) 0.077(4) Uiso 0.50 1 d PU C 2
C32 C 0.7768(6) 0.2326(4) -0.0070(2) 0.033(2) Uani 1 1 d . . .
H32A H 0.8130 0.1889 0.0024 0.050 Uiso 1 1 calc R . .
H32B H 0.8292 0.2615 -0.0101 0.050 Uiso 1 1 calc R . .
H32C H 0.7465 0.2277 -0.0321 0.050 Uiso 1 1 calc R . .
O33 O 0.9961(6) 0.7670(3) 0.2779(3) 0.078(3) Uani 1 1 d . . .
C33 C 0.7816(8) -0.0266(5) 0.1104(3) 0.047(3) Uani 1 1 d . . .
O454 O 1.087(2) 0.4332(9) 0.5243(7) 0.105(9) Uiso 0.25 1 d PDU I -2
C34 C 0.7106(8) 0.0063(6) 0.0789(4) 0.081(4) Uani 1 1 d . J .
H34A H 0.6909 -0.0279 0.0628 0.121 Uiso 1 1 calc R . .
H34B H 0.7500 0.0337 0.0625 0.121 Uiso 1 1 calc R . .
H34C H 0.6448 0.0343 0.0907 0.121 Uiso 1 1 calc R . .
O35 O 0.9088(5) 0.0726(3) 0.0248(2) 0.068(2) Uani 1 1 d . . .
C35 C 0.7478(18) -0.0764(10) 0.1402(7) 0.070(7) Uani 0.50 1 d P J 2
H35A H 0.6853 -0.0538 0.1565 0.084 Uiso 0.50 1 calc PR J 2
H35B H 0.8083 -0.0940 0.1566 0.084 Uiso 0.50 1 calc PR J 2
H35C H 0.7282 -0.1131 0.1263 0.084 Uiso 0.50 1 calc PR J 2
O36 O 1.1121(6) 0.8640(4) 0.2885(2) 0.077(2) Uiso 1 1 d . . .
C36 C 0.8743(8) -0.0775(5) 0.0919(3) 0.070(4) Uani 1 1 d . J .
H36A H 0.8453 -0.1108 0.0782 0.105 Uiso 1 1 calc R . .
H36B H 0.9208 -0.0994 0.1122 0.105 Uiso 1 1 calc R . .
H36C H 0.9168 -0.0553 0.0734 0.105 Uiso 1 1 calc R . .
C37 C 1.3561(7) -0.0572(4) 0.0805(3) 0.034(2) Uani 1 1 d . . .
O38 O 1.1356(14) 0.5850(9) 0.0313(6) 0.116(6) Uiso 0.50 1 d PDU . .
C38 C 1.2708(9) -0.0916(5) 0.0630(3) 0.068(4) Uani 1 1 d . G .
H38A H 1.3080 -0.1292 0.0468 0.102 Uiso 1 1 calc R . .
H38B H 1.2231 -0.0595 0.0470 0.102 Uiso 1 1 calc R . .
H38C H 1.2275 -0.1075 0.0841 0.102 Uiso 1 1 calc R . .
O39 O 0.9846(14) 0.5539(11) 0.0452(6) 0.132(7) Uiso 0.50 1 d PDU . .
C39 C 1.4293(10) -0.1068(5) 0.1062(3) 0.083(4) Uani 1 1 d . G .
H39A H 1.4857 -0.0861 0.1158 0.124 Uiso 1 1 calc R . .
H39B H 1.4631 -0.1463 0.0909 0.124 Uiso 1 1 calc R . .
H39C H 1.3859 -0.1199 0.1283 0.124 Uiso 1 1 calc R . .
C40 C 1.4247(7) -0.0358(5) 0.0459(3) 0.042(3) Uani 1 1 d . G .
H40A H 1.4814 -0.0155 0.0558 0.064 Uiso 1 1 calc R . .
H40B H 1.3780 -0.0034 0.0298 0.064 Uiso 1 1 calc R . .
H40C H 1.4581 -0.0748 0.0302 0.064 Uiso 1 1 calc R . .
C41 C 1.2254(6) 0.2545(4) -0.0173(2) 0.029(2) Uani 1 1 d . . .
C42 C 1.2746(8) 0.3146(5) -0.0277(3) 0.047(3) Uani 1 1 d . G .
H42A H 1.2231 0.3554 -0.0199 0.071 Uiso 1 1 calc R . .
H42B H 1.2908 0.3155 -0.0559 0.071 Uiso 1 1 calc R . .
H42C H 1.3416 0.3115 -0.0142 0.071 Uiso 1 1 calc R . .
C43 C 1.1251(7) 0.2575(4) -0.0417(2) 0.034(2) Uani 1 1 d . G .
H43A H 1.0763 0.3011 -0.0383 0.052 Uiso 1 1 calc R . .
H43B H 1.0871 0.2226 -0.0329 0.052 Uiso 1 1 calc R . .
H43C H 1.1486 0.2508 -0.0692 0.052 Uiso 1 1 calc R . .
C44 C 1.3091(7) 0.1904(4) -0.0277(2) 0.034(2) Uani 1 1 d . G .
H44A H 1.3231 0.1879 -0.0560 0.051 Uiso 1 1 calc R . .
H44B H 1.2807 0.1517 -0.0186 0.051 Uiso 1 1 calc R . .
H44C H 1.3766 0.1908 -0.0152 0.051 Uiso 1 1 calc R . .
C45 C 0.9428(6) 0.5343(4) 0.3433(2) 0.026(2) Uani 1 1 d . G .
C46 C 0.9005(7) 0.5952(4) 0.3615(3) 0.038(2) Uani 1 1 d . . .
H46 H 0.9409 0.6104 0.3806 0.045 Uiso 1 1 calc R . .
C47 C 0.7997(7) 0.6349(4) 0.3524(3) 0.041(3) Uani 1 1 d . K .
C48 C 0.7428(6) 0.6111(4) 0.3244(3) 0.035(2) Uani 1 1 d . . .
H48 H 0.6753 0.6373 0.3176 0.042 Uiso 1 1 calc R . .
C49 C 0.7814(6) 0.5492(4) 0.3056(2) 0.025(2) Uani 1 1 d . . .
C50 C 0.8822(6) 0.5110(4) 0.3152(2) 0.0209(19) Uani 1 1 d . . .
C51 C 0.7145(6) 0.5262(4) 0.2752(2) 0.025(2) Uani 1 1 d . . .
H51A H 0.7334 0.4771 0.2735 0.029 Uiso 1 1 calc R . .
H51B H 0.6367 0.5395 0.2833 0.029 Uiso 1 1 calc R . .
C52 C 0.7342(6) 0.5556(4) 0.2356(2) 0.0205(19) Uani 1 1 d . G .
C53 C 0.6726(6) 0.6186(4) 0.2249(3) 0.028(2) Uani 1 1 d . . .
H53 H 0.6152 0.6397 0.2423 0.034 Uiso 1 1 calc R . .
C54 C 0.6913(7) 0.6506(4) 0.1907(3) 0.032(2) Uani 1 1 d . L .
C55 C 0.7775(6) 0.6189(4) 0.1660(2) 0.026(2) Uani 1 1 d . . .
H55 H 0.7929 0.6401 0.1423 0.031 Uiso 1 1 calc R . .
C56 C 0.8419(6) 0.5569(4) 0.1748(2) 0.0210(19) Uani 1 1 d . G .
C57 C 0.8188(6) 0.5241(4) 0.2094(2) 0.0205(19) Uani 1 1 d . . .
C58 C 0.9409(6) 0.5278(4) 0.1480(2) 0.0208(19) Uani 1 1 d . . .
H58A H 0.9529 0.4787 0.1488 0.025 Uiso 1 1 calc R G .
H58B H 0.9258 0.5422 0.1209 0.025 Uiso 1 1 calc R . .
C59 C 1.0435(6) 0.5489(4) 0.1592(2) 0.0182(18) Uani 1 1 d . G .
C60 C 1.0679(6) 0.6075(4) 0.1432(2) 0.023(2) Uani 1 1 d . . .
H60 H 1.0201 0.6326 0.1256 0.028 Uiso 1 1 calc R G .
C61 C 1.1613(6) 0.6305(4) 0.1526(2) 0.0221(19) Uani 1 1 d . G .
C62 C 1.2287(6) 0.5908(4) 0.1786(2) 0.024(2) Uani 1 1 d . . .
H62 H 1.2926 0.6044 0.1852 0.028 Uiso 1 1 calc R G .
C63 C 1.2072(6) 0.5328(4) 0.1951(2) 0.0189(18) Uani 1 1 d . G .
C64 C 1.1138(6) 0.5115(4) 0.1850(2) 0.0176(18) Uani 1 1 d . . .
C65 C 1.2798(6) 0.4926(3) 0.2251(2) 0.0176(18) Uani 1 1 d . . .
H65A H 1.2756 0.4452 0.2234 0.021 Uiso 1 1 calc R G .
H65B H 1.3559 0.4958 0.2188 0.021 Uiso 1 1 calc R . .
C66 C 1.2471(6) 0.5171(4) 0.2665(2) 0.0191(19) Uani 1 1 d . G .
C67 C 1.2862(6) 0.5725(4) 0.2793(2) 0.023(2) Uani 1 1 d . . .
H67 H 1.3322 0.5920 0.2621 0.027 Uiso 1 1 calc R G .
C68 C 1.2588(6) 0.5992(4) 0.3164(2) 0.024(2) Uani 1 1 d . G .
C69 C 1.1869(6) 0.5705(4) 0.3401(2) 0.024(2) Uani 1 1 d . . .
H69 H 1.1669 0.5880 0.3654 0.029 Uiso 1 1 calc R G .
C70 C 1.1438(6) 0.5179(4) 0.3282(2) 0.023(2) Uani 1 1 d . G .
C71 C 1.1780(6) 0.4882(3) 0.2912(2) 0.0183(19) Uani 1 1 d . . .
C72 C 1.0537(6) 0.4951(4) 0.3535(2) 0.026(2) Uani 1 1 d . . .
H72A H 1.0577 0.4471 0.3493 0.031 Uiso 1 1 calc R G .
H72B H 1.0646 0.5016 0.3813 0.031 Uiso 1 1 calc R . .
C73 C 0.7505(7) 0.7023(5) 0.3723(3) 0.064(4) Uani 1 1 d D . .
C74 C 0.745(2) 0.7595(12) 0.3433(7) 0.076(8) Uiso 0.50 1 d PD K 1
H74A H 0.7308 0.8018 0.3573 0.113 Uiso 0.50 1 calc PR K 1
H74B H 0.6856 0.7593 0.3260 0.113 Uiso 0.50 1 calc PR K 1
H74C H 0.8132 0.7542 0.3278 0.113 Uiso 0.50 1 calc PR K 1
C75 C 0.8217(13) 0.7161(9) 0.4060(5) 0.035(5) Uiso 0.50 1 d PD K 1
H75A H 0.8951 0.7166 0.3954 0.052 Uiso 0.50 1 calc PR K 1
H75B H 0.8249 0.6811 0.4258 0.052 Uiso 0.50 1 calc PR K 1
H75C H 0.7896 0.7593 0.4179 0.052 Uiso 0.50 1 calc PR K 1
C76 C 0.6450(8) 0.6996(5) 0.3936(3) 0.063(3) Uiso 1 1 d D K .
H76A H 0.6569 0.6648 0.4137 0.094 Uiso 1 1 calc R . .
H76B H 0.5942 0.6895 0.3753 0.094 Uiso 1 1 calc R . .
H76C H 0.6148 0.7426 0.4060 0.094 Uiso 1 1 calc R . .
C77 C 0.5005(15) 0.7088(15) 0.1780(10) 0.043(6) Uiso 0.33 1 d PDU L 3
H77A H 0.4839 0.6835 0.2011 0.052 Uiso 0.33 1 calc PR L 3
H77B H 0.4897 0.6852 0.1545 0.052 Uiso 0.33 1 calc PR L 3
H77C H 0.4525 0.7529 0.1785 0.052 Uiso 0.33 1 calc PR L 3
C78 C 0.663(3) 0.7532(19) 0.1451(9) 0.037(7) Uiso 0.33 1 d PDU L 3
H78A H 0.7383 0.7536 0.1497 0.045 Uiso 0.33 1 calc PR L 3
H78B H 0.6209 0.7991 0.1441 0.045 Uiso 0.33 1 calc PR L 3
H78C H 0.6590 0.7311 0.1203 0.045 Uiso 0.33 1 calc PR L 3
C79 C 0.605(2) 0.7642(13) 0.2156(7) 0.038(6) Uiso 0.33 1 d PDU L 3
H79A H 0.6759 0.7741 0.2200 0.045 Uiso 0.33 1 calc PR L 3
H79B H 0.5801 0.7416 0.2385 0.045 Uiso 0.33 1 calc PR L 3
H79C H 0.5530 0.8057 0.2110 0.045 Uiso 0.33 1 calc PR L 3
C80 C 0.6157(6) 0.7162(4) 0.1778(2) 0.041(2) Uani 1 1 d DU . .
C81 C 1.1926(7) 0.6922(4) 0.1330(3) 0.034(2) Uani 1 1 d . . .
C82 C 1.1018(7) 0.7334(5) 0.1095(3) 0.048(3) Uani 1 1 d . G .
H82A H 1.0872 0.7067 0.0879 0.071 Uiso 1 1 calc R . .
H82B H 1.1244 0.7733 0.0992 0.071 Uiso 1 1 calc R . .
H82C H 1.0360 0.7464 0.1264 0.071 Uiso 1 1 calc R . .
C83 C 1.2934(7) 0.6680(5) 0.1046(3) 0.045(3) Uani 1 1 d . G .
H83A H 1.3501 0.6385 0.1186 0.067 Uiso 1 1 calc R . .
H83B H 1.3209 0.7065 0.0946 0.067 Uiso 1 1 calc R . .
H83C H 1.2727 0.6439 0.0829 0.067 Uiso 1 1 calc R . .
C84 C 1.2212(8) 0.7380(5) 0.1639(3) 0.048(3) Uani 1 1 d . G .
H84A H 1.1582 0.7527 0.1820 0.072 Uiso 1 1 calc R . .
H84B H 1.2416 0.7768 0.1512 0.072 Uiso 1 1 calc R . .
H84C H 1.2819 0.7137 0.1783 0.072 Uiso 1 1 calc R . .
C85 C 1.3060(6) 0.6568(4) 0.3312(3) 0.029(2) Uani 1 1 d . . .
C86 C 1.3780(9) 0.6831(5) 0.3008(3) 0.057(3) Uani 1 1 d . G .
H86A H 1.4417 0.6482 0.2939 0.086 Uiso 1 1 calc R . .
H86B H 1.4012 0.7216 0.3112 0.086 Uiso 1 1 calc R . .
H86C H 1.3375 0.6964 0.2775 0.086 Uiso 1 1 calc R . .
C87 C 1.3766(8) 0.6313(5) 0.3663(3) 0.050(3) Uani 1 1 d . G .
H87A H 1.3312 0.6166 0.3872 0.075 Uiso 1 1 calc R . .
H87B H 1.4081 0.6673 0.3758 0.075 Uiso 1 1 calc R . .
H87C H 1.4347 0.5939 0.3578 0.075 Uiso 1 1 calc R . .
C88 C 1.2136(7) 0.7140(4) 0.3455(3) 0.042(3) Uani 1 1 d . G .
H88A H 1.1664 0.7292 0.3241 0.063 Uiso 1 1 calc R . .
H88B H 1.2440 0.7509 0.3543 0.063 Uiso 1 1 calc R . .
H88C H 1.1714 0.6984 0.3670 0.063 Uiso 1 1 calc R . .
C89 C 1.2137(6) 0.2769(4) 0.4085(2) 0.026(2) Uani 1 1 d . G .
C90 C 1.2736(7) 0.2550(4) 0.4412(3) 0.035(2) Uani 1 1 d . . .
H90 H 1.2509 0.2757 0.4656 0.042 Uiso 1 1 calc R . .
C91 C 1.3672(7) 0.2025(4) 0.4387(3) 0.032(2) Uani 1 1 d . M .
C92 C 1.3969(6) 0.1743(4) 0.4023(2) 0.027(2) Uani 1 1 d . . .
H92 H 1.4598 0.1398 0.3999 0.032 Uiso 1 1 calc R . .
C93 C 1.3405(6) 0.1933(4) 0.3692(2) 0.026(2) Uani 1 1 d . . .
C94 C 1.2473(6) 0.2458(4) 0.3725(2) 0.024(2) Uani 1 1 d . . .
C95 C 1.3729(6) 0.1552(4) 0.3314(2) 0.026(2) Uani 1 1 d . . .
H95A H 1.4528 0.1424 0.3283 0.031 Uiso 1 1 calc R . .
H95B H 1.3466 0.1841 0.3092 0.031 Uiso 1 1 calc R . .
C96 C 1.3250(6) 0.0925(4) 0.3312(2) 0.026(2) Uani 1 1 d . G .
C97 C 1.3776(7) 0.0341(4) 0.3498(3) 0.033(2) Uani 1 1 d . . .
H97 H 1.4450 0.0334 0.3608 0.040 Uiso 1 1 calc R . .
C98 C 1.3335(7) -0.0231(4) 0.3524(3) 0.045(3) Uani 1 1 d . . .
C99 C 1.2325(7) -0.0186(4) 0.3358(3) 0.046(3) Uani 1 1 d . . .
H99 H 1.2001 -0.0563 0.3373 0.055 Uiso 1 1 calc R . .
C100 C 1.1780(6) 0.0387(4) 0.3174(3) 0.031(2) Uani 1 1 d . G .
C101 C 1.2251(6) 0.0939(4) 0.3153(2) 0.027(2) Uani 1 1 d . . .
C102 C 1.0656(6) 0.0400(4) 0.3021(3) 0.034(2) Uani 1 1 d . . .
H10A H 1.0545 0.0702 0.2794 0.041 Uiso 1 1 calc R G .
H10B H 1.0622 -0.0051 0.2934 0.041 Uiso 1 1 calc R . .
C103 C 0.9755(7) 0.0632(4) 0.3333(3) 0.035(2) Uani 1 1 d . G .
C104 C 0.9483(7) 0.0164(5) 0.3591(3) 0.051(3) Uani 1 1 d . . .
H104 H 0.9825 -0.0290 0.3554 0.061 Uiso 1 1 calc R G .
C105 C 0.8717(8) 0.0335(5) 0.3905(4) 0.063(4) Uani 1 1 d . G .
C106 C 0.8236(8) 0.1022(5) 0.3949(3) 0.054(3) Uani 1 1 d . . .
H106 H 0.7726 0.1159 0.4161 0.065 Uiso 1 1 calc R G .
C107 C 0.8491(6) 0.1494(4) 0.3694(3) 0.038(2) Uani 1 1 d . G .
C108 C 0.9250(6) 0.1320(4) 0.3378(3) 0.031(2) Uani 1 1 d . . .
C109 C 0.7977(7) 0.2226(4) 0.3786(3) 0.039(2) Uani 1 1 d . . .
H10C H 0.7987 0.2495 0.3546 0.047 Uiso 1 1 calc R G .
H10D H 0.7212 0.2262 0.3879 0.047 Uiso 1 1 calc R . .
C110 C 0.8582(7) 0.2501(4) 0.4096(3) 0.037(2) Uani 1 1 d . G .
C111 C 0.8331(7) 0.2434(5) 0.4492(3) 0.046(3) Uani 1 1 d . . .
H111 H 0.7720 0.2254 0.4571 0.056 Uiso 1 1 calc R G .
C112 C 0.8946(8) 0.2622(5) 0.4778(3) 0.054(3) Uani 1 1 d D G .
C113 C 0.9830(8) 0.2908(5) 0.4652(3) 0.049(3) Uani 1 1 d . . .
H113 H 1.0249 0.3049 0.4842 0.059 Uiso 1 1 calc R G .
C114 C 1.0115(6) 0.2991(4) 0.4256(2) 0.031(2) Uani 1 1 d . G .
C115 C 0.9473(7) 0.2783(4) 0.3976(3) 0.032(2) Uani 1 1 d . . .
C116 C 1.1086(6) 0.3290(4) 0.4132(2) 0.029(2) Uani 1 1 d . . .
H11A H 1.1169 0.3619 0.4329 0.035 Uiso 1 1 calc R G .
H11B H 1.0948 0.3528 0.3882 0.035 Uiso 1 1 calc R . .
C117 C 1.4317(8) 0.1791(5) 0.4751(3) 0.050(3) Uani 1 1 d DU . .
C118 C 1.462(3) 0.2430(11) 0.4939(9) 0.060(6) Uani 0.33 1 d PDU M 2
H11C H 1.5088 0.2620 0.4754 0.072 Uiso 0.33 1 calc PR M 2
H11D H 1.4997 0.2300 0.5178 0.072 Uiso 0.33 1 calc PR M 2
H11E H 1.3954 0.2762 0.5001 0.072 Uiso 0.33 1 calc PR M 2
C119 C 1.5453(11) 0.1904(9) 0.4679(5) 0.064(4) Uani 0.67 1 d PDU M 1
H11F H 1.5753 0.1714 0.4427 0.077 Uiso 0.67 1 calc PR M 1
H11G H 1.5906 0.1689 0.4886 0.077 Uiso 0.67 1 calc PR M 1
H11H H 1.5438 0.2382 0.4678 0.077 Uiso 0.67 1 calc PR M 1
C120 C 1.5377(19) 0.1279(15) 0.4689(8) 0.052(6) Uani 0.33 1 d PDU M 2
H12A H 1.5831 0.1432 0.4482 0.062 Uiso 0.33 1 calc PR M 2
H12B H 1.5219 0.0852 0.4614 0.062 Uiso 0.33 1 calc PR M 2
H12C H 1.5760 0.1222 0.4931 0.062 Uiso 0.33 1 calc PR M 2
C121 C 1.4420(14) 0.1013(6) 0.4791(4) 0.063(4) Uani 0.67 1 d PDU M 1
H12D H 1.4788 0.0794 0.4554 0.075 Uiso 0.67 1 calc PR M 1
H12E H 1.3696 0.0913 0.4826 0.075 Uiso 0.67 1 calc PR M 1
H12F H 1.4839 0.0849 0.5016 0.075 Uiso 0.67 1 calc PR M 1
C122 C 1.360(2) 0.1560(17) 0.5071(8) 0.057(6) Uani 0.33 1 d PDU M 2
H12G H 1.2925 0.1891 0.5108 0.069 Uiso 0.33 1 calc PR M 2
H12H H 1.3980 0.1504 0.5314 0.069 Uiso 0.33 1 calc PR M 2
H12I H 1.3440 0.1134 0.4998 0.069 Uiso 0.33 1 calc PR M 2
C123 C 1.3749(15) 0.2057(10) 0.5124(4) 0.072(5) Uani 0.67 1 d PDU M 1
H12J H 1.3021 0.1962 0.5142 0.086 Uiso 0.67 1 calc PR M 1
H12K H 1.3696 0.2539 0.5133 0.086 Uiso 0.67 1 calc PR M 1
H12L H 1.4157 0.1846 0.5342 0.086 Uiso 0.67 1 calc PR M 1
C124 C 1.3904(9) -0.0877(5) 0.3723(5) 0.085(4) Uani 1 1 d U . .
C125 C 1.4964(9) -0.0808(5) 0.3889(4) 0.073(4) Uani 1 1 d U . .
H19 H 1.4816 -0.0478 0.4098 0.109 Uiso 1 1 calc R . .
H20 H 1.5431 -0.0664 0.3683 0.109 Uiso 1 1 calc R . .
H21 H 1.5328 -0.1238 0.3993 0.109 Uiso 1 1 calc R . .
O126 O 1.4547(6) 0.5258(4) -0.0737(2) 0.081(3) Uani 1 1 d . . .
C126 C 1.4133(13) -0.1436(6) 0.3430(5) 0.140(6) Uani 1 1 d U . .
H22 H 1.4734 -0.1380 0.3249 0.210 Uiso 1 1 calc R . .
H24 H 1.3486 -0.1429 0.3285 0.210 Uiso 1 1 calc R . .
H26 H 1.4327 -0.1863 0.3567 0.210 Uiso 1 1 calc R . .
C127 C 1.3174(12) -0.1083(8) 0.4046(6) 0.154(6) Uani 1 1 d U . .
H27 H 1.3508 -0.1524 0.4143 0.231 Uiso 1 1 calc R . .
H28 H 1.2471 -0.1097 0.3944 0.231 Uiso 1 1 calc R . .
H29 H 1.3071 -0.0761 0.4259 0.231 Uiso 1 1 calc R . .
C128 C 0.8476(12) -0.0170(7) 0.4230(4) 0.101(4) Uiso 1 1 d DU . .
C150 C 0.8496(14) 0.1694(8) 0.5248(5) 0.040(5) Uiso 0.50 1 d PD G 2
H15A H 0.7953 0.1605 0.5075 0.048 Uiso 0.50 1 calc PR G 2
H15B H 0.8267 0.1619 0.5519 0.048 Uiso 0.50 1 calc PR G 2
H15C H 0.9194 0.1396 0.5183 0.048 Uiso 0.50 1 calc PR G 2
C151 C 0.8611(11) 0.2410(8) 0.5198(4) 0.031(5) Uiso 0.50 1 d PD G 2
C152 C 0.8686(13) 0.2744(9) 0.5230(4) 0.044(5) Uiso 0.50 1 d PD G 1
C155 C 0.7521(13) 0.2928(10) 0.5301(6) 0.039(5) Uiso 0.50 1 d PD G 2
H15D H 0.7641 0.3381 0.5262 0.047 Uiso 0.50 1 calc PR G 2
H15E H 0.7286 0.2869 0.5573 0.047 Uiso 0.50 1 calc PR G 2
H15F H 0.6961 0.2855 0.5130 0.047 Uiso 0.50 1 calc PR G 2
C156 C 0.858(2) 0.3447(10) 0.5419(7) 0.081(8) Uiso 0.50 1 d PD G 1
H15G H 0.9251 0.3608 0.5359 0.097 Uiso 0.50 1 calc PR G 1
H15H H 0.8471 0.3411 0.5702 0.097 Uiso 0.50 1 calc PR G 1
H15I H 0.7969 0.3758 0.5316 0.097 Uiso 0.50 1 calc PR G 1
C157 C 0.7615(17) 0.2557(14) 0.5348(8) 0.079(8) Uiso 0.50 1 d PD G 1
H15J H 0.7038 0.2829 0.5202 0.095 Uiso 0.50 1 calc PR G 1
H15K H 0.7454 0.2635 0.5628 0.095 Uiso 0.50 1 calc PR G 1
H15L H 0.7662 0.2086 0.5291 0.095 Uiso 0.50 1 calc PR G 1
C158 C 0.9566(17) 0.2322(12) 0.5460(7) 0.054(8) Uiso 0.50 1 d PD G 1
H15M H 1.0264 0.2436 0.5384 0.065 Uiso 0.50 1 calc PR G 1
H15N H 0.9604 0.1851 0.5406 0.065 Uiso 0.50 1 calc PR G 1
H15O H 0.9400 0.2407 0.5739 0.065 Uiso 0.50 1 calc PR G 1
C160 C 0.9464(16) 0.2594(12) 0.5460(6) 0.046(7) Uiso 0.50 1 d PD G 2
H16A H 0.9503 0.3060 0.5416 0.055 Uiso 0.50 1 calc PR G 2
H16B H 1.0174 0.2309 0.5395 0.055 Uiso 0.50 1 calc PR G 2
H16C H 0.9254 0.2529 0.5734 0.055 Uiso 0.50 1 calc PR G 2
C180 C 1.4299(8) -0.0302(5) 0.2448(4) 0.076(4) Uani 1 1 d . . .
H18A H 1.3940 -0.0411 0.2693 0.114 Uiso 1 1 calc R . .
H18B H 1.5075 -0.0500 0.2448 0.114 Uiso 1 1 calc R . .
H18C H 1.3985 -0.0480 0.2229 0.114 Uiso 1 1 calc R . .
C181 C 1.4808(8) 0.0621(6) 0.1947(3) 0.059(3) Uani 1 1 d . . .
H18D H 1.4506 0.0381 0.1752 0.088 Uiso 1 1 calc R . .
H18E H 1.5578 0.0421 0.1968 0.088 Uiso 1 1 calc R . .
H18F H 1.4729 0.1088 0.1869 0.088 Uiso 1 1 calc R . .
C182 C 0.6797(8) 0.0854(5) 0.3116(4) 0.080(4) Uani 1 1 d . . .
H18G H 0.6727 0.0541 0.2912 0.119 Uiso 1 1 calc R . .
H18H H 0.6124 0.0957 0.3279 0.119 Uiso 1 1 calc R . .
H18I H 0.7398 0.0655 0.3277 0.119 Uiso 1 1 calc R . .
C183 C 0.5957(8) 0.1788(6) 0.2577(3) 0.063(3) Uani 1 1 d . . .
H18J H 0.5963 0.2209 0.2440 0.095 Uiso 1 1 calc R . .
H18K H 0.5271 0.1824 0.2730 0.095 Uiso 1 1 calc R . .
H18L H 0.6033 0.1429 0.2387 0.095 Uiso 1 1 calc R . .
C184 C 1.3944(8) 0.3525(5) 0.0975(3) 0.053(3) Uani 1 1 d . . .
H18M H 1.4139 0.3122 0.1133 0.079 Uiso 1 1 calc R . .
H18N H 1.4602 0.3676 0.0886 0.079 Uiso 1 1 calc R . .
H18O H 1.3566 0.3426 0.0749 0.079 Uiso 1 1 calc R . .
C185 C 1.2879(8) 0.4813(5) 0.0907(3) 0.050(3) Uani 1 1 d . . .
H18P H 1.2613 0.4654 0.0671 0.074 Uiso 1 1 calc R . .
H18Q H 1.3570 0.4945 0.0842 0.074 Uiso 1 1 calc R . .
H18R H 1.2349 0.5197 0.1011 0.074 Uiso 1 1 calc R . .
C186 C 0.5569(7) 0.3716(4) 0.1843(3) 0.043(3) Uani 1 1 d . . .
H18S H 0.5523 0.3689 0.1560 0.065 Uiso 1 1 calc R . .
H18T H 0.4838 0.3829 0.1967 0.065 Uiso 1 1 calc R . .
H18U H 0.5949 0.3286 0.1942 0.065 Uiso 1 1 calc R . .
C187 C 0.5580(7) 0.5010(4) 0.1659(3) 0.043(3) Uani 1 1 d . . .
H18V H 0.5987 0.5366 0.1643 0.064 Uiso 1 1 calc R . .
H18W H 0.4857 0.5180 0.1780 0.064 Uiso 1 1 calc R . .
H18Z H 0.5514 0.4849 0.1397 0.064 Uiso 1 1 calc R . .
C188 C 0.7484(8) 0.4235(6) 0.4428(3) 0.062(3) Uani 1 1 d . . .
H1 H 0.7959 0.3844 0.4536 0.092 Uiso 1 1 calc R . .
H3 H 0.6765 0.4300 0.4561 0.092 Uiso 1 1 calc R . .
H5 H 0.7790 0.4628 0.4465 0.092 Uiso 1 1 calc R . .
C189 C 0.6532(7) 0.4898(5) 0.3823(3) 0.055(3) Uani 1 1 d . . .
H6 H 0.6905 0.5254 0.3882 0.082 Uiso 1 1 calc R . .
H7 H 0.5853 0.4953 0.3982 0.082 Uiso 1 1 calc R . .
H8 H 0.6376 0.4919 0.3547 0.082 Uiso 1 1 calc R . .
C190 C 1.4988(9) 0.3138(6) 0.3545(4) 0.092(5) Uani 0.75 1 d P A 1
H19A H 1.4910 0.2677 0.3579 0.110 Uiso 0.75 1 calc PR A 1
H19B H 1.4705 0.3391 0.3781 0.110 Uiso 0.75 1 calc PR A 1
H19C H 1.5755 0.3149 0.3497 0.110 Uiso 0.75 1 calc PR A 1
C191 C 1.4610(9) 0.4298(6) 0.3187(5) 0.117(7) Uani 0.75 1 d P A 1
H19D H 1.4283 0.4604 0.2985 0.141 Uiso 0.75 1 calc PR A 1
H19E H 1.5400 0.4238 0.3160 0.141 Uiso 0.75 1 calc PR A 1
H19F H 1.4351 0.4482 0.3444 0.141 Uiso 0.75 1 calc PR A 1
O501 O 0.4854(14) 0.4108(8) 0.4280(5) 0.087(5) Uiso 0.50 1 d PU B 1
C302 C 0.9914(8) 0.6415(4) 0.2626(3) 0.042(2) Uani 0.75 1 d P D 1
H30D H 1.0395 0.6206 0.2826 0.051 Uiso 0.75 1 calc PR D 1
H30E H 0.9984 0.6115 0.2403 0.051 Uiso 0.75 1 calc PR D 1
H30F H 0.9163 0.6507 0.2733 0.051 Uiso 0.75 1 calc PR D 1
C303 C 0.9246(10) 0.7380(5) 0.2123(3) 0.069(3) Uani 0.75 1 d P D 1
H30G H 0.9305 0.7803 0.1998 0.083 Uiso 0.75 1 calc PR D 1
H30H H 0.8528 0.7423 0.2255 0.083 Uiso 0.75 1 calc PR D 1
H30I H 0.9350 0.7031 0.1925 0.083 Uiso 0.75 1 calc PR D 1
C304 C 0.9940(7) 0.1389(5) 0.0760(3) 0.044(3) Uani 0.75 1 d P E 2
H30J H 0.9332 0.1432 0.0954 0.053 Uiso 0.75 1 calc PR E 2
H30K H 0.9808 0.1765 0.0579 0.053 Uiso 0.75 1 calc PR E 2
H30L H 1.0609 0.1385 0.0891 0.053 Uiso 0.75 1 calc PR E 2
C305 C 1.1183(9) 0.0718(6) 0.0191(4) 0.079(4) Uani 0.75 1 d P E 2
H30M H 1.1391 0.0336 0.0015 0.095 Uiso 0.75 1 calc PR E 2
H30N H 1.1792 0.0745 0.0349 0.095 Uiso 0.75 1 calc PR E 2
H30O H 1.0991 0.1127 0.0037 0.095 Uiso 0.75 1 calc PR E 2
O456 O 0.990(3) 0.5060(12) 0.4777(7) 0.086(10) Uiso 0.25 1 d PDU N -2
O308 O 0.815(3) 0.9108(18) 0.3148(11) 0.087(10) Uiso 0.25 1 d PU F 2
C309 C 0.8790(10) 0.9592(6) 0.2483(4) 0.074(4) Uiso 1 1 d . . .
C310 C 0.681(2) 0.9723(15) 0.2313(10) 0.010(6) Uiso 0.25 1 d PU F 3
C311 C 0.666(3) 0.9654(17) 0.2685(11) 0.025(7) Uiso 0.25 1 d PU F 2
C312 C 0.6710(16) 0.9686(10) 0.2487(7) 0.032(5) Uiso 0.50 1 d PU F 1
C313 C 1.2663(7) 0.4937(5) -0.0800(3) 0.058(3) Uani 0.50 1 d P H 1
H31D H 1.2770 0.4930 -0.1085 0.070 Uiso 0.50 1 calc PR H 1
H31E H 1.2367 0.5393 -0.0713 0.070 Uiso 0.50 1 calc PR H 1
H31F H 1.2156 0.4653 -0.0720 0.070 Uiso 0.50 1 calc PR H 1
C314 C 1.3770(10) 0.4642(6) -0.0147(3) 0.076(4) Uani 0.50 1 d P H 1
H31G H 1.4454 0.4477 -0.0023 0.091 Uiso 0.50 1 calc PR H 1
H31H H 1.3256 0.4361 -0.0071 0.091 Uiso 0.50 1 calc PR H 1
H31I H 1.3469 0.5100 -0.0064 0.091 Uiso 0.50 1 calc PR H 1
C315 C 1.1893(10) 0.8627(6) 0.2567(3) 0.079(4) Uiso 1 1 d . . .
H31J H 1.2165 0.9039 0.2563 0.118 Uiso 1 1 calc R . .
H31K H 1.1549 0.8586 0.2323 0.118 Uiso 1 1 calc R . .
H31L H 1.2496 0.8247 0.2596 0.118 Uiso 1 1 calc R . .
O316 O 1.1059(14) 0.1398(9) 0.3922(5) 0.216(7) Uiso 1 1 d U O .
C317 C 1.1262(11) 0.1063(7) 0.4245(4) 0.091(4) Uiso 1 1 d U . .
C318 C 1.087(3) 0.1131(19) 0.4632(10) 0.050(8) Uiso 0.33 1 d PU O 2
C74A C 0.695(3) 0.7525(15) 0.3390(8) 0.100(11) Uiso 0.50 1 d PD K 2
H74D H 0.6709 0.7973 0.3499 0.150 Uiso 0.50 1 calc PR K 2
H74E H 0.6323 0.7371 0.3299 0.150 Uiso 0.50 1 calc PR K 2
H74F H 0.7475 0.7535 0.3172 0.150 Uiso 0.50 1 calc PR K 2
C75A C 0.8313(14) 0.7404(9) 0.3836(6) 0.043(5) Uiso 0.50 1 d PD K 2
H75D H 0.7941 0.7851 0.3919 0.065 Uiso 0.50 1 calc PR K 2
H75E H 0.8817 0.7436 0.3613 0.065 Uiso 0.50 1 calc PR K 2
H75F H 0.8716 0.7176 0.4051 0.065 Uiso 0.50 1 calc PR K 2
C77A C 0.526(2) 0.6984(17) 0.1536(10) 0.039(7) Uiso 0.33 1 d PDU L 1
H77D H 0.5599 0.6719 0.1311 0.047 Uiso 0.33 1 calc PR L 1
H77E H 0.4793 0.7393 0.1448 0.047 Uiso 0.33 1 calc PR L 1
H77F H 0.4834 0.6728 0.1698 0.047 Uiso 0.33 1 calc PR L 1
C78A C 0.680(3) 0.7574(19) 0.1519(11) 0.025(7) Uiso 0.33 1 d PDU L 1
H78D H 0.7155 0.7305 0.1297 0.031 Uiso 0.33 1 calc PR L 1
H78E H 0.7350 0.7712 0.1670 0.031 Uiso 0.33 1 calc PR L 1
H78F H 0.6307 0.7969 0.1423 0.031 Uiso 0.33 1 calc PR L 1
C79A C 0.558(3) 0.7568(15) 0.2123(8) 0.039(7) Uiso 0.33 1 d PDU L 1
H79D H 0.5174 0.7298 0.2283 0.047 Uiso 0.33 1 calc PR L 1
H79E H 0.5088 0.7963 0.2029 0.047 Uiso 0.33 1 calc PR L 1
H79F H 0.6122 0.7706 0.2280 0.047 Uiso 0.33 1 calc PR L 1
C77B C 0.553(2) 0.6962(14) 0.1413(7) 0.026(6) Uiso 0.33 1 d PDU L 2
H77G H 0.6064 0.6780 0.1204 0.031 Uiso 0.33 1 calc PR L 2
H77H H 0.5040 0.7359 0.1319 0.031 Uiso 0.33 1 calc PR L 2
H77I H 0.5117 0.6628 0.1497 0.031 Uiso 0.33 1 calc PR L 2
C78B C 0.673(3) 0.7706(14) 0.1622(10) 0.035(7) Uiso 0.33 1 d PDU L 2
H78G H 0.7327 0.7510 0.1439 0.042 Uiso 0.33 1 calc PR L 2
H78H H 0.7006 0.7911 0.1838 0.042 Uiso 0.33 1 calc PR L 2
H78I H 0.6210 0.8044 0.1487 0.042 Uiso 0.33 1 calc PR L 2
C79B C 0.5214(19) 0.7426(15) 0.2063(7) 0.035(6) Uiso 0.33 1 d PDU L 2
H79G H 0.4875 0.7061 0.2154 0.041 Uiso 0.33 1 calc PR L 2
H79H H 0.4681 0.7763 0.1934 0.041 Uiso 0.33 1 calc PR L 2
H79I H 0.5475 0.7627 0.2286 0.041 Uiso 0.33 1 calc PR L 2
C404 C 0.9940(7) 0.1389(5) 0.0760(3) 0.044(3) Uani 0.25 1 d P E 1
H40D H 0.9212 0.1651 0.0824 0.053 Uiso 0.25 1 calc PR E 1
H40E H 1.0475 0.1662 0.0795 0.053 Uiso 0.25 1 calc PR E 1
H40F H 1.0084 0.0999 0.0931 0.053 Uiso 0.25 1 calc PR E 1
C405 C 1.1183(9) 0.0718(6) 0.0191(4) 0.079(4) Uani 0.25 1 d P E 1
H40G H 1.1309 0.0549 -0.0076 0.095 Uiso 0.25 1 calc PR E 1
H40H H 1.1296 0.0344 0.0374 0.095 Uiso 0.25 1 calc PR E 1
H40I H 1.1690 0.1006 0.0238 0.095 Uiso 0.25 1 calc PR E 1
C403 C 0.9246(10) 0.7380(5) 0.2123(3) 0.069(3) Uani 0.25 1 d P D 2
H40J H 0.8950 0.7848 0.2062 0.083 Uiso 0.25 1 calc PR D 2
H40K H 0.8757 0.7105 0.2037 0.083 Uiso 0.25 1 calc PR D 2
H40L H 0.9958 0.7239 0.1987 0.083 Uiso 0.25 1 calc PR D 2
C402 C 0.9914(8) 0.6415(4) 0.2626(3) 0.042(2) Uani 0.25 1 d P D 2
H40M H 1.0053 0.6254 0.2891 0.051 Uiso 0.25 1 calc PR D 2
H40N H 1.0592 0.6323 0.2465 0.051 Uiso 0.25 1 calc PR D 2
H40O H 0.9391 0.6188 0.2516 0.051 Uiso 0.25 1 calc PR D 2
C291 C 1.4610(9) 0.4298(6) 0.3187(5) 0.117(7) Uani 0.25 1 d P A 2
H29A H 1.4142 0.4710 0.3100 0.141 Uiso 0.25 1 calc PR A 2
H29B H 1.4975 0.4047 0.2960 0.141 Uiso 0.25 1 calc PR A 2
H29C H 1.5153 0.4405 0.3354 0.141 Uiso 0.25 1 calc PR A 2
C290 C 1.4988(9) 0.3138(6) 0.3545(4) 0.092(5) Uani 0.25 1 d P A 2
H29D H 1.4840 0.2757 0.3696 0.110 Uiso 0.25 1 calc PR A 2
H29E H 1.5491 0.3346 0.3681 0.110 Uiso 0.25 1 calc PR A 2
H29F H 1.5311 0.2988 0.3288 0.110 Uiso 0.25 1 calc PR A 2
C413 C 1.2663(7) 0.4937(5) -0.0800(3) 0.058(3) Uani 0.50 1 d P H 2
H41A H 1.2424 0.5236 -0.1017 0.070 Uiso 0.50 1 calc PR H 2
H41B H 1.2029 0.4860 -0.0644 0.070 Uiso 0.50 1 calc PR H 2
H41C H 1.3080 0.4512 -0.0903 0.070 Uiso 0.50 1 calc PR H 2
C414 C 1.3770(10) 0.4642(6) -0.0147(3) 0.076(4) Uani 0.50 1 d P H 2
H41D H 1.4226 0.4784 0.0042 0.091 Uiso 0.50 1 calc PR H 2
H41E H 1.4158 0.4227 -0.0270 0.091 Uiso 0.50 1 calc PR H 2
H41F H 1.3098 0.4570 -0.0014 0.091 Uiso 0.50 1 calc PR H 2
C131 C 0.8811(15) -0.0872(8) 0.4088(5) 0.166(7) Uiso 1 1 d DU G .
H13A H 0.9603 -0.1007 0.4077 0.199 Uiso 1 1 calc R . .
H13B H 0.8550 -0.0902 0.3827 0.199 Uiso 1 1 calc R . .
H13C H 0.8499 -0.1166 0.4266 0.199 Uiso 1 1 calc R . .
C132 C 0.7274(15) -0.0172(11) 0.4203(7) 0.207(9) Uiso 1 1 d DU G .
H13D H 0.6840 0.0261 0.4286 0.248 Uiso 1 1 calc R . .
H13E H 0.7082 -0.0520 0.4373 0.248 Uiso 1 1 calc R . .
H13F H 0.7129 -0.0258 0.3934 0.248 Uiso 1 1 calc R . .
C130 C 0.950(2) -0.0324(15) 0.4485(8) 0.114(9) Uiso 0.50 1 d PDU G 2
H13G H 0.9536 0.0072 0.4635 0.137 Uiso 0.50 1 calc PR G 2
H13H H 1.0158 -0.0448 0.4315 0.137 Uiso 0.50 1 calc PR G 2
H13I H 0.9444 -0.0692 0.4664 0.137 Uiso 0.50 1 calc PR G 2
C129 C 0.823(2) 0.0126(14) 0.4633(6) 0.100(8) Uiso 0.50 1 d PDU G 1
H12M H 0.8030 0.0611 0.4613 0.120 Uiso 0.50 1 calc PR G 1
H12N H 0.8875 0.0001 0.4786 0.120 Uiso 0.50 1 calc PR G 1
H12O H 0.7632 -0.0043 0.4762 0.120 Uiso 0.50 1 calc PR G 1
O455 O 1.002(4) 0.4262(11) 0.5349(7) 0.129(10) Uiso 0.25 1 d PDU P -2
N453 N 1.0017(11) 0.4658(6) 0.5062(4) 0.039(4) Uiso 0.50 1 d PDU . -2
C319 C 1.139(2) 0.0757(15) 0.4636(8) 0.042(7) Uiso 0.33 1 d PU O 1
C320 C 1.119(3) 0.1335(17) 0.4669(10) 0.052(8) Uiso 0.33 1 d PU O 3
O312 O 0.776(2) 0.8885(12) 0.2952(7) 0.137(7) Uiso 0.50 1 d PU F 1
O458 O 0.913(2) 0.4506(17) 0.5228(10) 0.113(10) Uiso 0.25 1 d PDU Q -2
O457 O 1.1061(18) 0.4536(14) 0.5082(10) 0.114(10) Uiso 0.25 1 d PDU R -2
C507 C 0.280(2) 0.4540(14) 0.4237(7) 0.099(8) Uiso 0.50 1 d PDU C 2
H50D H 0.2809 0.4840 0.4015 0.118 Uiso 0.50 1 calc PR C 2
H50E H 0.2059 0.4608 0.4356 0.118 Uiso 0.50 1 calc PR C 2
H50F H 0.3027 0.4078 0.4149 0.118 Uiso 0.50 1 calc PR C 2
C503 C 0.371(2) 0.4998(9) 0.4665(8) 0.100(8) Uiso 0.50 1 d PDU B 1
H50G H 0.4289 0.5015 0.4840 0.120 Uiso 0.50 1 calc PR B 1
H50H H 0.3006 0.5158 0.4802 0.120 Uiso 0.50 1 calc PR B 1
H50I H 0.3784 0.5280 0.4437 0.120 Uiso 0.50 1 calc PR B 1
C506 C 0.368(2) 0.4154(12) 0.4990(7) 0.105(9) Uiso 0.50 1 d PDU C 2
H50J H 0.4158 0.4240 0.5189 0.126 Uiso 0.50 1 calc PR C 2
H50K H 0.3923 0.3697 0.4896 0.126 Uiso 0.50 1 calc PR C 2
H50L H 0.2938 0.4215 0.5103 0.126 Uiso 0.50 1 calc PR C 2
C35A C 0.6903(18) -0.0514(11) 0.1334(7) 0.076(8) Uani 0.50 1 d P J 1
H35D H 0.6367 -0.0132 0.1438 0.091 Uiso 0.50 1 calc PR J 1
H35E H 0.7204 -0.0797 0.1550 0.091 Uiso 0.50 1 calc PR J 1
H35F H 0.6555 -0.0771 0.1162 0.091 Uiso 0.50 1 calc PR J 1
O459 O 0.998(2) 0.4792(14) 0.4682(6) 0.050(6) Uiso 0.25 1 d PDU . .

loop_
_atom_site_aniso_label
_atom_site_aniso_U_11
_atom_site_aniso_U_22
_atom_site_aniso_U_33
_atom_site_aniso_U_23
_atom_site_aniso_U_13
_atom_site_aniso_U_12
Cu1 0.0177(5) 0.0169(5) 0.0291(6) -0.0078(5) 0.0028(4) -0.0013(4)
S1 0.0262(13) 0.0444(15) 0.0517(17) -0.0140(13) -0.0073(11) 0.0118(11)
O1 0.018(3) 0.017(3) 0.020(3) -0.008(2) 0.002(2) 0.001(2)
C1 0.016(4) 0.018(5) 0.031(6) -0.011(4) 0.002(4) 0.001(3)
Cu2 0.0169(5) 0.0139(5) 0.0205(6) -0.0017(4) 0.0004(4) -0.0008(4)
S2 0.0268(13) 0.0500(16) 0.0599(18) 0.0229(14) 0.0089(12) -0.0022(11)
O2 0.024(3) 0.020(3) 0.030(3) -0.009(3) 0.005(3) -0.006(2)
C2 0.029(5) 0.020(5) 0.028(5) -0.004(4) 0.010(4) 0.006(4)
Cu3 0.0210(5) 0.0183(6) 0.0302(6) 0.0001(5) 0.0026(4) 0.0004(4)
S3 0.0328(13) 0.0404(15) 0.0427(15) -0.0232(12) 0.0205(11) -0.0194(11)
O3 0.022(3) 0.019(3) 0.029(3) -0.008(3) -0.001(3) 0.003(2)
C3 0.018(4) 0.029(5) 0.028(5) -0.009(4) -0.003(4) -0.003(4)
Cu4 0.0183(5) 0.0200(6) 0.0308(6) -0.0061(5) 0.0012(4) 0.0010(4)
S4 0.0266(12) 0.0297(13) 0.0349(14) -0.0004(11) 0.0024(10) 0.0010(10)
O4 0.019(3) 0.015(3) 0.028(4) -0.009(3) 0.004(2) -0.003(2)
C4 0.017(4) 0.022(5) 0.043(6) -0.011(4) 0.003(4) -0.005(4)
Cu5 0.0193(5) 0.0185(6) 0.0332(6) -0.0017(5) 0.0032(5) -0.0034(4)
S5 0.0292(19) 0.049(2) 0.066(3) -0.0062(19) -0.0023(17) -0.0075(16)
O5 0.019(3) 0.012(3) 0.023(3) -0.005(2) 0.003(2) 0.004(2)
C5 0.018(4) 0.019(5) 0.025(5) -0.013(4) 0.000(4) 0.000(4)
Cu6 0.0164(5) 0.0178(5) 0.0250(6) -0.0080(5) 0.0026(4) -0.0018(4)
S6 0.005(4) 0.026(5) 0.005(4) 0.003(4) 0.002(3) -0.003(3)
O6 0.011(3) 0.017(3) 0.027(3) -0.001(2) 0.001(2) 0.005(2)
C6 0.020(4) 0.015(4) 0.022(5) -0.009(4) 0.002(4) 0.005(4)
Cu7 0.0167(5) 0.0160(5) 0.0247(6) -0.0068(4) -0.0018(4) 0.0010(4)
S7 0.0293(13) 0.0432(15) 0.0341(14) 0.0015(12) 0.0074(11) -0.0027(11)
O7 0.016(3) 0.016(3) 0.022(3) -0.005(2) 0.002(2) -0.002(2)
C7 0.020(4) 0.021(5) 0.033(5) -0.012(4) -0.001(4) -0.007(4)
Cu8 0.0198(5) 0.0221(6) 0.0319(6) 0.0065(5) -0.0053(5) -0.0048(4)
O8 0.023(3) 0.016(3) 0.024(3) 0.000(2) -0.004(2) -0.002(2)
C8 0.028(5) 0.025(5) 0.037(6) -0.010(4) 0.006(4) -0.007(4)
Cu9 0.0200(5) 0.0164(5) 0.0227(6) -0.0006(4) 0.0026(4) -0.0003(4)
O9 0.025(3) 0.022(3) 0.020(3) 0.002(2) -0.003(2) -0.002(2)
C9 0.034(5) 0.029(5) 0.036(6) -0.010(4) 0.002(4) -0.017(4)
S10 0.084(9) 0.026(6) 0.070(9) -0.017(6) 0.012(7) -0.009(6)
O10 0.022(3) 0.019(3) 0.029(3) 0.002(3) 0.000(2) 0.002(2)
C10 0.034(5) 0.029(5) 0.033(6) -0.008(4) 0.009(4) -0.013(4)
S11 0.036(2) 0.043(2) 0.043(2) 0.0033(17) -0.0023(17) -0.0142(16)
O11 0.023(3) 0.018(3) 0.027(3) 0.006(3) 0.004(2) 0.000(2)
C11 0.025(5) 0.017(5) 0.052(6) -0.007(4) 0.008(4) -0.002(4)
S12 0.0320(17) 0.0218(17) 0.048(2) -0.0036(16) -0.0040(15) -0.0068(13)
O12 0.030(3) 0.022(3) 0.027(3) 0.009(3) 0.006(3) 0.002(3)
C12 0.035(5) 0.013(5) 0.038(6) 0.001(4) 0.013(4) -0.004(4)
S13 0.048(7) 0.054(7) 0.051(7) -0.007(6) 0.004(5) -0.002(5)
O13 0.018(3) 0.016(3) 0.031(3) -0.004(3) 0.005(2) 0.000(2)
C13 0.027(5) 0.022(5) 0.032(5) -0.002(4) 0.004(4) -0.012(4)
O14 0.015(3) 0.023(3) 0.020(3) -0.006(2) 0.002(2) -0.001(2)
C14 0.027(5) 0.019(5) 0.048(6) -0.005(4) 0.007(4) -0.003(4)
O15 0.015(3) 0.016(3) 0.030(3) -0.008(2) 0.005(2) 0.002(2)
C15 0.023(5) 0.023(5) 0.033(5) -0.009(4) -0.003(4) -0.003(4)
O16 0.034(6) 0.030(6) 0.056(6) 0.008(5) -0.002(5) -0.008(5)
N2 0.034(5) 0.031(5) 0.035(5) 0.006(4) -0.005(4) -0.007(4)
C16 0.025(5) 0.022(5) 0.039(6) -0.007(4) -0.009(4) -0.002(4)
O17 0.027(6) 0.010(6) 0.033(7) 0.003(5) 0.008(5) 0.000(5)
N1 0.023(4) 0.029(4) 0.040(4) -0.001(3) -0.002(3) -0.003(3)
C17 0.027(5) 0.019(5) 0.031(5) -0.005(4) -0.007(4) -0.002(4)
S18 0.063(4) 0.076(4) 0.092(5) 0.000(4) -0.005(3) -0.017(3)
O18 0.043(7) 0.042(8) 0.062(8) -0.011(7) 0.003(7) 0.008(7)
C18 0.017(4) 0.024(5) 0.025(5) -0.007(4) 0.000(4) 0.004(4)
S19 0.0113(18) 0.0040(19) 0.032(2) -0.0041(17) -0.0019(17) -0.0043(15)
O19 0.010(4) 0.009(5) 0.021(5) 0.001(4) 0.003(4) -0.003(4)
C19 0.017(4) 0.016(5) 0.030(5) -0.008(4) -0.005(4) 0.007(3)
O20 0.041(7) 0.048(8) 0.052(8) -0.001(7) 0.012(6) -0.017(7)
C20 0.018(4) 0.016(5) 0.033(5) -0.005(4) -0.005(4) 0.000(4)
O21 0.021(6) 0.021(6) 0.044(7) 0.014(6) -0.002(5) 0.014(6)
C21 0.012(4) 0.023(5) 0.031(5) -0.014(4) 0.010(4) -0.002(3)
O22 0.026(3) 0.029(3) 0.040(4) -0.006(3) 0.005(3) -0.006(3)
C22 0.027(5) 0.014(4) 0.024(5) -0.006(4) 0.001(4) -0.008(4)
O23 0.020(3) 0.028(3) 0.046(4) -0.004(3) 0.006(3) -0.001(3)
C23 0.016(4) 0.016(5) 0.037(6) -0.005(4) 0.005(4) 0.001(3)
O24 0.025(4) 0.109(6) 0.057(5) -0.013(4) -0.009(3) -0.022(4)
C24 0.022(4) 0.015(4) 0.028(5) -0.007(4) 0.005(4) -0.008(4)
O25 0.033(4) 0.055(4) 0.057(5) -0.033(4) -0.017(3) 0.021(3)
C25 0.017(4) 0.014(4) 0.034(6) -0.009(4) 0.000(4) 0.001(3)
O26 0.028(3) 0.041(4) 0.052(4) -0.003(3) 0.008(3) -0.010(3)
C26 0.018(4) 0.019(5) 0.025(5) -0.011(4) 0.013(4) -0.006(3)
O27 0.033(3) 0.050(4) 0.036(4) -0.021(3) 0.020(3) -0.023(3)
C27 0.018(4) 0.021(5) 0.025(5) -0.009(4) 0.007(4) 0.000(4)
O28 0.023(3) 0.024(3) 0.040(4) -0.008(3) -0.006(3) 0.006(2)
C28 0.023(4) 0.026(5) 0.021(5) -0.013(4) 0.006(4) -0.004(4)
O29 0.042(5) 0.079(6) 0.146(8) 0.071(5) -0.056(5) -0.041(4)
C29 0.027(5) 0.039(6) 0.031(5) -0.016(4) -0.006(4) -0.004(4)
O30 0.025(3) 0.026(3) 0.027(3) -0.001(3) 0.005(3) 0.001(2)
C30 0.033(5) 0.063(7) 0.031(6) -0.007(5) -0.008(4) 0.011(5)
C31 0.035(6) 0.073(7) 0.036(6) -0.016(5) -0.009(5) -0.019(5)
C32 0.025(5) 0.042(6) 0.033(6) -0.012(5) -0.001(4) -0.005(4)
O33 0.081(6) 0.033(4) 0.125(7) -0.013(5) -0.045(5) -0.011(4)
C33 0.050(6) 0.027(6) 0.068(8) -0.027(5) 0.000(6) -0.010(5)
C34 0.043(7) 0.071(8) 0.125(11) -0.064(8) -0.028(7) 0.003(6)
O35 0.049(4) 0.043(4) 0.115(7) -0.022(4) -0.035(4) -0.005(3)
C35 0.080(17) 0.033(13) 0.11(2) -0.021(13) -0.031(15) -0.031(12)
C36 0.060(7) 0.047(7) 0.100(10) -0.050(7) -0.024(7) 0.002(6)
C37 0.034(5) 0.030(5) 0.036(6) -0.013(5) 0.004(4) 0.000(4)
C38 0.067(8) 0.070(8) 0.075(8) -0.052(7) 0.031(6) -0.036(6)
C39 0.095(10) 0.061(8) 0.058(8) -0.006(6) 0.013(7) 0.057(7)
C40 0.044(6) 0.041(6) 0.039(6) -0.021(5) 0.005(5) -0.001(5)
C41 0.024(5) 0.030(5) 0.032(6) -0.004(4) 0.005(4) -0.006(4)
C42 0.054(6) 0.052(7) 0.039(6) -0.007(5) 0.020(5) -0.022(5)
C43 0.037(5) 0.035(5) 0.027(5) -0.009(4) 0.001(4) 0.002(4)
C44 0.034(5) 0.041(6) 0.024(5) -0.011(4) 0.003(4) -0.003(4)
C45 0.030(5) 0.022(5) 0.026(5) -0.004(4) 0.011(4) -0.006(4)
C46 0.033(5) 0.043(6) 0.042(6) -0.018(5) 0.014(5) -0.023(5)
C47 0.030(5) 0.028(5) 0.063(7) -0.022(5) 0.018(5) -0.009(4)
C48 0.016(5) 0.028(5) 0.058(7) -0.010(5) 0.005(4) 0.004(4)
C49 0.019(4) 0.024(5) 0.030(5) -0.004(4) 0.007(4) -0.004(4)
C50 0.025(5) 0.021(5) 0.017(5) 0.004(4) 0.009(4) -0.008(4)
C51 0.017(4) 0.012(4) 0.041(6) -0.004(4) 0.010(4) 0.004(3)
C52 0.012(4) 0.020(5) 0.029(5) -0.002(4) 0.003(4) -0.003(3)
C53 0.023(5) 0.017(5) 0.039(6) -0.001(4) 0.009(4) 0.004(4)
C54 0.030(5) 0.017(5) 0.044(6) 0.012(5) 0.001(4) 0.002(4)
C55 0.027(5) 0.020(5) 0.031(5) 0.015(4) -0.002(4) -0.006(4)
C56 0.019(4) 0.023(5) 0.023(5) -0.005(4) 0.001(4) -0.009(4)
C57 0.015(4) 0.020(5) 0.027(5) -0.001(4) 0.002(4) -0.008(3)
C58 0.030(5) 0.018(4) 0.015(5) 0.004(4) -0.001(4) -0.006(4)
C59 0.013(4) 0.024(5) 0.018(5) -0.009(4) 0.008(3) -0.006(3)
C60 0.020(4) 0.022(5) 0.026(5) 0.002(4) -0.001(4) 0.000(4)
C61 0.023(5) 0.019(5) 0.023(5) -0.002(4) 0.000(4) -0.003(4)
C62 0.021(4) 0.030(5) 0.019(5) -0.005(4) 0.002(4) -0.004(4)
C63 0.020(4) 0.020(5) 0.017(5) -0.003(4) 0.006(4) -0.006(4)
C64 0.016(4) 0.017(4) 0.016(5) -0.007(4) 0.007(3) 0.002(3)
C65 0.011(4) 0.010(4) 0.032(5) 0.002(4) 0.003(3) -0.003(3)
C66 0.016(4) 0.015(4) 0.023(5) 0.000(4) 0.004(4) 0.003(3)
C67 0.019(4) 0.013(4) 0.036(6) 0.001(4) -0.002(4) -0.001(3)
C68 0.026(5) 0.014(4) 0.032(6) -0.001(4) -0.004(4) -0.003(4)
C69 0.026(5) 0.022(5) 0.026(5) -0.006(4) -0.008(4) -0.002(4)
C70 0.023(5) 0.029(5) 0.017(5) 0.002(4) -0.014(4) -0.004(4)
C71 0.014(4) 0.012(4) 0.030(5) -0.001(4) -0.010(4) -0.001(3)
C72 0.035(5) 0.026(5) 0.019(5) -0.008(4) 0.007(4) -0.014(4)
C73 0.043(6) 0.051(7) 0.099(10) -0.052(7) 0.033(6) -0.015(5)
C80 0.031(4) 0.033(4) 0.052(5) 0.017(4) 0.010(4) 0.006(4)
C81 0.031(5) 0.032(5) 0.042(6) 0.017(5) -0.011(4) -0.008(4)
C82 0.043(6) 0.042(6) 0.062(7) 0.022(5) -0.012(5) -0.019(5)
C83 0.041(6) 0.062(7) 0.036(6) 0.017(5) -0.003(5) -0.022(5)
C84 0.056(7) 0.035(6) 0.059(7) 0.006(5) -0.006(5) -0.020(5)
C85 0.024(5) 0.025(5) 0.039(6) -0.009(4) 0.006(4) -0.009(4)
C86 0.078(8) 0.038(6) 0.066(8) -0.025(6) 0.034(6) -0.042(6)
C87 0.044(6) 0.053(7) 0.056(7) -0.017(6) -0.011(5) -0.015(5)
C88 0.038(6) 0.029(5) 0.059(7) -0.016(5) 0.002(5) -0.007(4)
C89 0.023(5) 0.026(5) 0.027(5) 0.000(4) 0.004(4) -0.002(4)
C90 0.036(5) 0.039(6) 0.029(6) 0.001(5) -0.003(4) -0.004(4)
C91 0.030(5) 0.029(5) 0.033(6) 0.012(4) -0.006(4) 0.002(4)
C92 0.021(5) 0.029(5) 0.029(6) 0.003(4) 0.001(4) -0.006(4)
C93 0.022(5) 0.030(5) 0.025(5) 0.007(4) 0.005(4) -0.006(4)
C94 0.019(4) 0.020(5) 0.033(5) 0.007(4) -0.001(4) -0.006(4)
C95 0.021(4) 0.025(5) 0.029(5) 0.005(4) 0.005(4) 0.001(4)
C96 0.021(5) 0.018(5) 0.035(5) 0.000(4) 0.001(4) 0.006(4)
C97 0.025(5) 0.029(5) 0.044(6) 0.004(5) -0.006(4) -0.002(4)
C98 0.036(6) 0.030(6) 0.066(7) 0.016(5) 0.000(5) -0.004(4)
C99 0.027(5) 0.030(6) 0.083(8) 0.007(5) -0.004(5) -0.007(4)
C100 0.021(5) 0.019(5) 0.050(6) 0.001(4) 0.004(4) 0.003(4)
C101 0.024(5) 0.018(5) 0.035(6) 0.003(4) 0.000(4) 0.004(4)
C102 0.034(5) 0.020(5) 0.051(6) 0.004(4) -0.015(5) -0.008(4)
C103 0.024(5) 0.029(5) 0.050(6) 0.014(5) -0.009(4) -0.003(4)
C104 0.030(6) 0.030(6) 0.090(9) 0.024(6) 0.007(6) -0.005(4)
C105 0.028(6) 0.055(7) 0.104(10) 0.051(7) 0.010(6) -0.009(5)
C106 0.045(6) 0.039(6) 0.068(8) 0.035(6) 0.019(5) 0.007(5)
C107 0.021(5) 0.033(6) 0.053(7) 0.021(5) 0.005(5) 0.003(4)
C108 0.019(5) 0.027(5) 0.044(6) 0.001(4) -0.003(4) 0.001(4)
C109 0.022(5) 0.047(6) 0.040(6) 0.016(5) 0.014(4) 0.006(4)
C110 0.032(5) 0.041(6) 0.032(6) 0.018(5) 0.002(4) 0.005(4)
C111 0.020(5) 0.070(7) 0.040(7) 0.032(6) 0.004(5) 0.006(5)
C112 0.030(6) 0.086(8) 0.032(6) 0.029(6) 0.015(5) 0.010(5)
C113 0.041(6) 0.061(7) 0.033(6) 0.010(5) 0.010(5) 0.015(5)
C114 0.025(5) 0.037(6) 0.022(5) 0.003(4) 0.009(4) 0.012(4)
C115 0.027(5) 0.028(5) 0.033(6) 0.016(4) 0.005(4) 0.008(4)
C116 0.033(5) 0.034(5) 0.018(5) -0.006(4) 0.000(4) 0.001(4)
C117 0.057(6) 0.054(6) 0.033(5) 0.011(5) -0.016(5) 0.003(5)
C118 0.061(11) 0.066(12) 0.047(11) 0.001(10) -0.032(10) 0.007(10)
C119 0.057(8) 0.073(9) 0.056(8) -0.003(8) -0.037(7) 0.007(8)
C120 0.057(11) 0.061(11) 0.033(10) 0.009(11) -0.025(10) 0.002(11)
C121 0.067(9) 0.068(9) 0.041(8) 0.009(7) -0.013(7) 0.014(8)
C122 0.067(11) 0.062(12) 0.037(11) 0.012(11) -0.017(10) 0.004(11)
C123 0.080(9) 0.075(10) 0.044(8) 0.013(8) -0.022(8) 0.025(9)
C124 0.057(7) 0.032(6) 0.173(11) 0.048(7) -0.052(7) -0.012(5)
C125 0.075(8) 0.029(6) 0.114(10) 0.017(6) -0.049(7) 0.000(5)
O126 0.074(5) 0.122(7) 0.068(6) -0.027(5) 0.013(4) -0.072(5)
C126 0.145(12) 0.034(7) 0.242(15) 0.005(9) -0.141(11) 0.013(8)
C127 0.078(10) 0.131(12) 0.244(16) 0.135(11) -0.020(11) -0.008(9)
C180 0.034(6) 0.036(7) 0.154(13) -0.009(7) -0.003(7) 0.004(5)
C181 0.037(6) 0.085(9) 0.044(7) -0.016(6) -0.006(5) 0.010(6)
C182 0.030(6) 0.067(8) 0.136(12) 0.069(8) -0.006(7) -0.002(5)
C183 0.036(6) 0.077(8) 0.077(8) 0.034(7) -0.008(6) -0.013(6)
C184 0.049(6) 0.054(7) 0.058(7) -0.036(6) 0.024(5) -0.021(5)
C185 0.051(6) 0.050(7) 0.048(7) -0.006(5) 0.027(5) -0.017(5)
C186 0.048(6) 0.023(5) 0.053(7) -0.005(5) 0.014(5) 0.001(4)
C187 0.027(5) 0.043(6) 0.053(7) 0.014(5) 0.006(5) 0.001(4)
C188 0.043(6) 0.095(9) 0.032(6) 0.009(6) 0.005(5) 0.016(6)
C189 0.031(6) 0.060(7) 0.059(7) 0.022(6) 0.010(5) 0.017(5)
C190 0.042(7) 0.083(9) 0.155(13) 0.082(9) -0.034(8) -0.021(6)
C191 0.058(8) 0.058(8) 0.256(19) 0.099(10) -0.086(10) -0.041(6)
C302 0.050(6) 0.022(5) 0.053(7) 0.002(5) 0.005(5) -0.005(4)
C303 0.091(9) 0.050(7) 0.065(8) -0.003(6) -0.018(7) -0.009(6)
C304 0.036(6) 0.048(6) 0.045(6) -0.020(5) 0.004(5) 0.000(5)
C305 0.075(8) 0.085(9) 0.080(9) -0.056(8) 0.015(7) -0.024(7)
C313 0.031(6) 0.076(8) 0.069(8) 0.020(6) -0.009(5) -0.013(5)
C314 0.102(10) 0.076(9) 0.063(8) 0.037(7) -0.038(7) -0.041(7)
C404 0.036(6) 0.048(6) 0.045(6) -0.020(5) 0.004(5) 0.000(5)
C405 0.075(8) 0.085(9) 0.080(9) -0.056(8) 0.015(7) -0.024(7)
C403 0.091(9) 0.050(7) 0.065(8) -0.003(6) -0.018(7) -0.009(6)
C402 0.050(6) 0.022(5) 0.053(7) 0.002(5) 0.005(5) -0.005(4)
C291 0.058(8) 0.058(8) 0.256(19) 0.099(10) -0.086(10) -0.041(6)
C290 0.042(7) 0.083(9) 0.155(13) 0.082(9) -0.034(8) -0.021(6)
C413 0.031(6) 0.076(8) 0.069(8) 0.020(6) -0.009(5) -0.013(5)
C414 0.102(10) 0.076(9) 0.063(8) 0.037(7) -0.038(7) -0.041(7)
C35A 0.088(17) 0.078(17) 0.080(17) -0.059(14) 0.057(14) -0.073(15)

loop_
_atom_type_symbol
_atom_type_description
_atom_type_scat_dispersion_real
_atom_type_scat_dispersion_imag
_atom_type_scat_source
C C 0.0033 0.0016 'International Tables Vol C Tables 4.2.6.8 and 6.1.1.4'
H H 0.0000 0.0000 'International Tables Vol C Tables 4.2.6.8 and 6.1.1.4'
O O 0.0106 0.0060 'International Tables Vol C Tables 4.2.6.8 and 6.1.1.4'
N N 0.0061 0.0033 'International Tables Vol C Tables 4.2.6.8 and 6.1.1.4'
S S 0.1246 0.1234 'International Tables Vol C Tables 4.2.6.8 and 6.1.1.4'
Cu Cu 0.3201 1.2651 'International Tables Vol C Tables 4.2.6.8 and 6.1.1.4'

loop_
_geom_angle_atom_site_label_1
_geom_angle_atom_site_label_2
_geom_angle_atom_site_label_3
_geom_angle
_geom_angle_site_symmetry_1
_geom_angle_site_symmetry_3
_geom_angle_publ_flag
O3 Cu1 O4 89.8(2) . . ?
O3 Cu1 O2 88.8(2) . . ?
O4 Cu1 O2 176.3(2) . . ?
O3 Cu1 O1 175.4(2) . . ?
O4 Cu1 O1 90.2(2) . . ?
O2 Cu1 O1 90.9(2) . . ?
O25 S1 C181 104.3(3) . . ?
O25 S1 C180 101.0(3) . . ?
C181 S1 C180 99.7(6) . . ?
C6 O1 Cu7 123.0(4) . . ?
C6 O1 Cu1 114.7(4) . . ?
Cu7 O1 Cu1 119.1(2) . . ?
C6 C1 C2 119.0(7) . . ?
C6 C1 C28 123.0(7) . . ?
C2 C1 C28 117.9(7) . . ?
O7 Cu2 O5 179.0(2) . . ?
O7 Cu2 O6 88.5(2) . . ?
O5 Cu2 O6 90.5(2) . . ?
O7 Cu2 O8 91.6(2) . . ?
O5 Cu2 O8 89.5(2) . . ?
O6 Cu2 O8 175.7(2) . . ?
O26 S2 C183 102.8(4) . . ?
O26 S2 C182 103.9(4) . . ?
C183 S2 C182 99.0(5) . . ?
C13 O2 Cu5 127.7(5) . . ?
C13 O2 Cu1 119.5(5) . . ?
Cu5 O2 Cu1 112.6(2) . . ?
C1 C2 C3 122.0(8) . . ?
O12 Cu3 O9 88.9(2) . . ?
O12 Cu3 O10 176.9(2) . . ?
O9 Cu3 O10 91.5(2) . . ?
O12 Cu3 O11 90.1(2) . . ?
O9 Cu3 O11 171.7(2) . . ?
O10 Cu3 O11 89.0(2) . . ?
O27 S3 C185 103.2(3) . . ?
O27 S3 C184 104.0(3) . . ?
C185 S3 C184 99.0(5) . . ?
C20 O3 Cu1 120.9(4) . . ?
C20 O3 Cu4 125.5(4) . . ?
Cu1 O3 Cu4 110.6(2) . . ?
C4 C3 C2 116.7(7) . . ?
C4 C3 C29 123.9(7) . . ?
C2 C3 C29 119.3(8) . . ?
O25 Cu4 O13 165.9(2) . . ?
O25 Cu4 O3 89.5(2) . . ?
O13 Cu4 O3 85.8(2) . . ?
O25 Cu4 O10 95.7(2) . . ?
O13 Cu4 O10 86.3(2) . . ?
O3 Cu4 O10 166.8(2) . . ?
O25 Cu4 O16 83.7(4) . . ?
O13 Cu4 O16 110.0(3) . . ?
O3 Cu4 O16 97.1(3) . . ?
O10 Cu4 O16 95.5(3) . . ?
O28 S4 C186 103.1(3) . . ?
O28 S4 C187 102.8(3) . . ?
C186 S4 C187 99.8(4) . . ?
C27 O4 Cu1 115.3(4) . . ?
C27 O4 Cu6 122.1(5) . . ?
Cu1 O4 Cu6 119.5(3) . . ?
C3 C4 C5 123.5(7) . . ?
O26 Cu5 O13 173.7(2) . . ?
O26 Cu5 O2 91.3(2) . . ?
O13 Cu5 O2 82.5(2) . . ?
O26 Cu5 O11 95.1(2) . . ?
O13 Cu5 O11 91.2(2) . . ?
O2 Cu5 O11 165.7(2) . . ?
O29 S5 C191 103.4(5) . . ?
O29 S5 C190 106.4(4) . . ?
C191 S5 C190 93.3(6) . . ?
C50 O5 Cu2 115.5(3) . . ?
C50 O5 Cu9 119.7(3) . . ?
Cu2 O5 Cu9 121.7(2) . . ?
C4 C5 C6 118.4(8) . . ?
C4 C5 C7 119.0(7) . . ?
C6 C5 C7 122.3(7) . . ?
O27 Cu6 O14 166.1(2) . . ?
O27 Cu6 O7 94.8(2) . . ?
O14 Cu6 O7 82.3(2) . . ?
O27 Cu6 O4 91.1(2) . . ?
O14 Cu6 O4 89.1(2) . . ?
O7 Cu6 O4 166.7(2) . . ?
O27 Cu6 O19 85.5(3) . . ?
O14 Cu6 O19 108.3(3) . . ?
O7 Cu6 O19 96.6(3) . . ?
O4 Cu6 O19 95.7(3) . . ?
C57 O6 Cu2 122.0(3) . . ?
C57 O6 Cu7 126.5(3) . . ?
Cu2 O6 Cu7 109.2(2) . . ?
O1 C6 C5 120.3(7) . . ?
O1 C6 C1 119.4(7) . . ?
C5 C6 C1 120.3(7) . . ?
O28 Cu7 O14 174.2(2) . . ?
O28 Cu7 O1 92.3(2) . . ?
O14 Cu7 O1 89.7(2) . . ?
O28 Cu7 O6 93.1(2) . . ?
O14 Cu7 O6 84.1(2) . . ?
O1 Cu7 O6 169.8(2) . . ?
O30 S7 C188 104.0(4) . . ?
O30 S7 C189 104.0(3) . . ?
C188 S7 C189 98.1(5) . . ?
C64 O7 Cu2 121.6(3) . . ?
C64 O7 Cu6 126.2(3) . . ?
Cu2 O7 Cu6 111.4(2) . . ?
C5 C7 C8 110.3(6) . . ?
O29 Cu8 O15 173.8(3) . . ?
O29 Cu8 O9 92.9(2) . . ?
O15 Cu8 O9 83.3(2) . . ?
O29 Cu8 O8 94.4(2) . . ?
O15 Cu8 O8 88.5(2) . . ?
O9 Cu8 O8 166.6(2) . . ?
O501 S500 C502 110.0(11) . . ?
O501 S500 C503 93.9(11) . . ?
C502 S500 C503 65.6(10) . . ?
C71 O8 Cu2 115.8(3) . . ?
C71 O8 Cu8 121.9(3) . . ?
Cu2 O8 Cu8 118.8(2) . . ?
O42 N3 O38 150.0(19) . . ?
O42 N3 O39 93.6(18) . . ?
O38 N3 O39 116.4(18) . . ?
N3 O42 O42 125(3) . 2_765 ?
C13 C8 C9 118.7(8) . . ?
C13 C8 C7 120.5(7) . . ?
C9 C8 C7 120.3(8) . . ?
O12 Cu9 O30 93.9(2) . . ?
O12 Cu9 O15 83.2(2) . . ?
O30 Cu9 O15 162.4(2) . . ?
O12 Cu9 O5 166.8(2) . . ?
O30 Cu9 O5 92.8(2) . . ?
O15 Cu9 O5 87.0(2) . . ?
O12 Cu9 O22 99.9(2) . . ?
O30 Cu9 O22 86.4(2) . . ?
O15 Cu9 O22 111.2(2) . . ?
O5 Cu9 O22 91.9(2) . . ?
O505 S504 C506 107.2(10) . . ?
O505 S504 C507 103.5(9) . . ?
C506 S504 C507 107.7(13) . . ?
C94 O9 Cu3 117.8(3) . . ?
C94 O9 Cu8 128.8(3) . . ?
Cu3 O9 Cu8 111.9(2) . . ?
C8 C9 C10 121.5(8) . . ?
C101 O10 Cu3 116.3(3) . . ?
C101 O10 Cu4 120.5(3) . . ?
Cu3 O10 Cu4 122.3(2) . . ?
C11 C10 C9 117.0(8) . . ?
C11 C10 C33 122.5(8) . . ?
C9 C10 C33 120.4(8) . . ?
O33 S11 C302 110.5(4) . . ?
O33 S11 C303 104.9(4) . . ?
C302 S11 C303 96.0(5) . . ?
C108 O11 Cu5 123.7(4) . . ?
C108 O11 Cu3 112.6(3) . . ?
Cu5 O11 Cu3 117.6(3) . . ?
C10 C11 C12 123.9(8) . . ?
O35 S12 C305 107.7(4) . . ?
O35 S12 C304 105.3(3) . . ?
C305 S12 C304 96.5(5) . . ?
C115 O12 Cu3 122.1(3) . . ?
C115 O12 Cu9 124.2(3) . . ?
Cu3 O12 Cu9 113.1(3) . . ?
C11 C12 C13 117.5(8) . . ?
C11 C12 C14 120.5(7) . . ?
C13 C12 C14 122.0(7) . . ?
Cu4 O13 Cu5 110.0(3) . . ?
O2 C13 C8 119.4(7) . . ?
O2 C13 C12 119.3(7) . . ?
C8 C13 C12 121.3(7) . . ?
Cu7 O14 Cu6 108.3(3) . . ?
C15 C14 C12 113.3(7) . . ?
C310 S15 C309 106.1(12) . . ?
Cu8 O15 Cu9 110.3(2) . . ?
C16 C15 C20 119.5(8) . . ?
C16 C15 C14 119.8(7) . . ?
C20 C15 C14 120.7(7) . . ?
C312 S16 O312 106.2(13) . . ?
C312 S16 C309 101.8(9) . . ?
O312 S16 C309 102.2(10) . . ?
N1 O16 Cu4 121.6(7) . . ?
O23 N2 O24 121.0(8) . . ?
O23 N2 O22 120.0(7) . . ?
O24 N2 O22 118.9(7) . . ?
C15 C16 C17 122.4(8) . . ?
C311 S17 O308 108.5(19) . . ?
C311 S17 C309 109.5(15) . . ?
O308 S17 C309 91.9(12) . . ?
O18 N1 O20 136.8(14) . . ?
O18 N1 O17 51.4(8) . . ?
O20 N1 O17 168.2(12) . . ?
O18 N1 O21 171.9(12) . . ?
O20 N1 O21 46.0(8) . . ?
O17 N1 O21 124.6(11) . . ?
O18 N1 O19 67.7(10) . . ?
O20 N1 O19 71.4(10) . . ?
O17 N1 O19 118.6(9) . . ?
O21 N1 O19 116.9(10) . . ?
O18 N1 O16 112.6(12) . . ?
O20 N1 O16 110.6(11) . . ?
O17 N1 O16 61.9(8) . . ?
O21 N1 O16 65.2(8) . . ?
O19 N1 O16 163.3(8) . . ?
C18 C17 C16 116.3(7) . . ?
C18 C17 C37 123.8(8) . . ?
C16 C17 C37 119.8(7) . . ?
C314 S18 O126 110.8(5) . . ?
C314 S18 C313 107.8(6) . . ?
O126 S18 C313 95.8(4) . . ?
C19 C18 C17 122.4(8) . . ?
N1 O19 Cu6 122.5(6) . . ?
C18 C19 C20 120.0(7) . . ?
C18 C19 C21 120.4(7) . . ?
C20 C19 C21 119.6(6) . . ?
O3 C20 C19 120.4(7) . . ?
O3 C20 C15 120.2(7) . . ?
C19 C20 C15 119.4(7) . . ?
C22 C21 C19 110.1(6) . . ?
N2 O22 Cu9 122.1(5) . . ?
C27 C22 C23 119.0(7) . . ?
C27 C22 C21 121.5(7) . . ?
C23 C22 C21 119.5(7) . . ?
C24 C23 C22 123.3(7) . . ?
C23 C24 C25 116.4(7) . . ?
C23 C24 C41 123.3(7) . . ?
C25 C24 C41 120.2(7) . . ?
S1 O25 Cu4 132.8(4) . . ?
C26 C25 C24 122.3(7) . . ?
S2 O26 Cu5 123.2(4) . . ?
C25 C26 C27 119.8(7) . . ?
C25 C26 C28 118.7(7) . . ?
C27 C26 C28 121.4(7) . . ?
S3 O27 Cu6 128.3(4) . . ?
O4 C27 C22 120.4(7) . . ?
O4 C27 C26 120.3(6) . . ?
C22 C27 C26 119.3(7) . . ?
S4 O28 Cu7 124.6(3) . . ?
C1 C28 C26 112.0(6) . . ?
S6 O29 S5 65.1(5) . . ?
S6 O29 Cu8 158.3(8) . . ?
S5 O29 Cu8 135.1(7) . . ?
C30 C29 C32 108.4(7) . . ?
C30 C29 C31 109.0(7) . . ?
C32 C29 C31 108.4(7) . . ?
C30 C29 C3 110.8(7) . . ?
C32 C29 C3 108.6(6) . . ?
C31 C29 C3 111.5(7) . . ?
S7 O30 Cu9 128.3(3) . . ?
S10 O33 S11 51.1(6) . . ?
C34 C33 C36 108.7(9) . . ?
C34 C33 C35A 94.7(11) . . ?
C36 C33 C35A 118.5(8) . . ?
C34 C33 C35 123.6(11) . . ?
C36 C33 C35 93.9(11) . . ?
C35A C33 C35 31.7(11) . . ?
C34 C33 C10 111.5(8) . . ?
C36 C33 C10 110.6(8) . . ?
C35A C33 C10 111.7(7) . . ?
C35 C33 C10 106.9(10) . . ?
S12 O35 S13 50.0(5) . . ?
C39 C37 C17 108.6(7) . . ?
C39 C37 C40 109.6(8) . . ?
C17 C37 C40 111.7(7) . . ?
C39 C37 C38 109.6(9) . . ?
C17 C37 C38 110.3(7) . . ?
C40 C37 C38 107.0(8) . . ?
C42 C41 C44 109.2(6) . . ?
C42 C41 C43 108.5(7) . . ?
C44 C41 C43 108.7(6) . . ?
C42 C41 C24 107.4(7) . . ?
C44 C41 C24 111.2(6) . . ?
C43 C41 C24 111.8(6) . . ?
C46 C45 C50 119.1(7) . . ?
C46 C45 C72 119.6(8) . . ?
C50 C45 C72 121.3(7) . . ?
C45 C46 C47 122.3(8) . . ?
C48 C47 C46 117.3(8) . . ?
C48 C47 C73 119.5(8) . . ?
C46 C47 C73 123.2(9) . . ?
C47 C48 C49 122.7(8) . . ?
C50 C49 C48 118.6(7) . . ?
C50 C49 C51 121.6(7) . . ?
C48 C49 C51 119.8(7) . . ?
O5 C50 C49 120.1(7) . . ?
O5 C50 C45 119.8(6) . . ?
C49 C50 C45 120.1(7) . . ?
C52 C51 C49 111.7(6) . . ?
C57 C52 C53 118.0(7) . . ?
C57 C52 C51 121.4(7) . . ?
C53 C52 C51 120.4(7) . . ?
C54 C53 C52 123.6(7) . . ?
C53 C54 C55 116.9(7) . . ?
C53 C54 C80 122.5(7) . . ?
C55 C54 C80 120.4(7) . . ?
C54 C55 C56 122.5(8) . . ?
C55 C56 C57 119.5(7) . . ?
C55 C56 C58 119.6(7) . . ?
C57 C56 C58 120.8(7) . . ?
O6 C57 C56 122.3(6) . . ?
O6 C57 C52 118.3(6) . . ?
C56 C57 C52 119.4(7) . . ?
C59 C58 C56 113.0(6) . . ?
C64 C59 C60 119.2(7) . . ?
C64 C59 C58 121.7(7) . . ?
C60 C59 C58 119.1(7) . . ?
C59 C60 C61 122.2(7) . . ?
C62 C61 C60 116.0(7) . . ?
C62 C61 C81 121.5(7) . . ?
C60 C61 C81 122.4(7) . . ?
C63 C62 C61 123.6(7) . . ?
C62 C63 C64 118.8(7) . . ?
C62 C63 C65 122.1(7) . . ?
C64 C63 C65 119.0(7) . . ?
O7 C64 C59 121.0(6) . . ?
O7 C64 C63 118.8(6) . . ?
C59 C64 C63 120.2(7) . . ?
C66 C65 C63 112.2(6) . . ?
C71 C66 C67 120.1(7) . . ?
C71 C66 C65 122.2(7) . . ?
C67 C66 C65 117.7(7) . . ?
C68 C67 C66 121.8(7) . . ?
C67 C68 C69 116.9(7) . . ?
C67 C68 C85 122.0(7) . . ?
C69 C68 C85 121.2(7) . . ?
C70 C69 C68 123.1(8) . . ?
C69 C70 C71 119.4(7) . . ?
C69 C70 C72 120.2(7) . . ?
C71 C70 C72 120.3(7) . . ?
O8 C71 C66 121.0(6) . . ?
O8 C71 C70 120.5(7) . . ?
C66 C71 C70 118.5(7) . . ?
C45 C72 C70 110.6(6) . . ?
C75A C73 C76 126.9(11) . . ?
C75A C73 C74 73.8(14) . . ?
C76 C73 C74 114.4(14) . . ?
C75A C73 C47 114.5(10) . . ?
C76 C73 C47 110.5(8) . . ?
C74 C73 C47 110.8(14) . . ?
C75A C73 C75 35.3(9) . . ?
C76 C73 C75 102.4(10) . . ?
C74 C73 C75 107.4(14) . . ?
C47 C73 C75 111.0(10) . . ?
C75A C73 C74A 98.2(16) . . ?
C76 C73 C74A 94.0(14) . . ?
C74 C73 C74A 25.4(15) . . ?
C47 C73 C74A 107.3(14) . . ?
C75 C73 C74A 129.2(16) . . ?
C77 C80 C79B 50.2(15) . . ?
C77 C80 C78 120.3(19) . . ?
C79B C80 C78 128(2) . . ?
C77 C80 C79A 74.6(17) . . ?
C79B C80 C79A 24.6(14) . . ?
C78 C80 C79A 117(2) . . ?
C77 C80 C78B 132.3(19) . . ?
C79B C80 C78B 112.6(18) . . ?
C78 C80 C78B 27.4(17) . . ?
C79A C80 C78B 94.6(19) . . ?
C77 C80 C78A 132(2) . . ?
C79B C80 C78A 127(2) . . ?
C78 C80 C78A 13(3) . . ?
C79A C80 C78A 111(2) . . ?
C78B C80 C78A 17(2) . . ?
C77 C80 C77A 34.2(14) . . ?
C79B C80 C77A 83.2(17) . . ?
C78 C80 C77A 95(2) . . ?
C79A C80 C77A 106.7(19) . . ?
C78B C80 C77A 118(2) . . ?
C78A C80 C77A 108(2) . . ?
C77 C80 C54 111.2(13) . . ?
C79B C80 C54 114.8(13) . . ?
C78 C80 C54 114.9(16) . . ?
C79A C80 C54 112.2(15) . . ?
C78B C80 C54 115.7(15) . . ?
C78A C80 C54 110.2(17) . . ?
C77A C80 C54 108.6(14) . . ?
C77 C80 C77B 53.0(16) . . ?
C79B C80 C77B 101.1(16) . . ?
C78 C80 C77B 79.2(18) . . ?
C79A C80 C77B 123.5(17) . . ?
C78B C80 C77B 104.9(18) . . ?
C78A C80 C77B 92(2) . . ?
C77A C80 C77B 18.9(16) . . ?
C54 C80 C77B 105.7(12) . . ?
C77 C80 C79 98.4(17) . . ?
C79B C80 C79 48.3(15) . . ?
C78 C80 C79 105(2) . . ?
C79A C80 C79 23.7(14) . . ?
C78B C80 C79 78.6(17) . . ?
C78A C80 C79 95(2) . . ?
C77A C80 C79 129.9(18) . . ?
C54 C80 C79 103.7(12) . . ?
C77B C80 C79 144.9(16) . . ?
C84 C81 C82 107.8(8) . . ?
C84 C81 C61 110.2(7) . . ?
C82 C81 C61 113.2(7) . . ?
C84 C81 C83 109.4(8) . . ?
C82 C81 C83 108.2(7) . . ?
C61 C81 C83 108.1(7) . . ?
C86 C85 C88 109.3(7) . . ?
C86 C85 C68 113.2(7) . . ?
C88 C85 C68 109.8(7) . . ?
C86 C85 C87 107.4(8) . . ?
C88 C85 C87 108.5(7) . . ?
C68 C85 C87 108.5(7) . . ?
C94 C89 C90 118.8(7) . . ?
C94 C89 C116 120.9(7) . . ?
C90 C89 C116 120.0(7) . . ?
C89 C90 C91 121.9(8) . . ?
C92 C91 C90 116.5(7) . . ?
C92 C91 C117 122.4(7) . . ?
C90 C91 C117 121.0(8) . . ?
C93 C92 C91 124.1(8) . . ?
C92 C93 C94 118.2(8) . . ?
C92 C93 C95 120.4(7) . . ?
C94 C93 C95 121.3(7) . . ?
O9 C94 C89 121.3(6) . . ?
O9 C94 C93 118.3(7) . . ?
C89 C94 C93 120.4(7) . . ?
C93 C95 C96 110.8(7) . . ?
C101 C96 C97 119.1(8) . . ?
C101 C96 C95 120.8(7) . . ?
C97 C96 C95 120.0(7) . . ?
C98 C97 C96 122.1(8) . . ?
C97 C98 C99 116.2(8) . . ?
C97 C98 C124 122.8(9) . . ?
C99 C98 C124 121.0(9) . . ?
C100 C99 C98 123.2(8) . . ?
C101 C100 C99 118.4(8) . . ?
C101 C100 C102 122.2(7) . . ?
C99 C100 C102 119.3(8) . . ?
O10 C101 C100 119.7(7) . . ?
O10 C101 C96 119.3(7) . . ?
C100 C101 C96 121.0(7) . . ?
C103 C102 C100 111.7(7) . . ?
C104 C103 C108 120.3(9) . . ?
C104 C103 C102 118.1(8) . . ?
C108 C103 C102 121.6(8) . . ?
C103 C104 C105 122.4(9) . . ?
C104 C105 C106 116.6(9) . . ?
C104 C105 C128 123.9(10) . . ?
C106 C105 C128 119.1(10) . . ?
C107 C106 C105 121.8(9) . . ?
C106 C107 C108 121.4(8) . . ?
C106 C107 C109 117.1(8) . . ?
C108 C107 C109 121.3(8) . . ?
O11 C108 C107 121.5(7) . . ?
O11 C108 C103 120.9(7) . . ?
C107 C108 C103 117.5(8) . . ?
C110 C109 C107 111.4(7) . . ?
C111 C110 C115 119.3(9) . . ?
C111 C110 C109 121.8(9) . . ?
C115 C110 C109 118.7(8) . . ?
C112 C111 C110 122.4(9) . . ?
C111 C112 C113 117.4(8) . . ?
C111 C112 C151 113.2(10) . . ?
C113 C112 C151 129.1(10) . . ?
C111 C112 C152 130.9(10) . . ?
C113 C112 C152 109.8(11) . . ?
C151 C112 C152 26.6(7) . . ?
C114 C113 C112 122.6(10) . . ?
C113 C114 C115 117.9(8) . . ?
C113 C114 C116 121.0(8) . . ?
C115 C114 C116 121.1(7) . . ?
O12 C115 C110 119.5(8) . . ?
O12 C115 C114 120.1(7) . . ?
C110 C115 C114 120.4(8) . . ?
C114 C116 C89 112.8(7) . . ?
C123 C117 C119 115.8(12) . . ?
C123 C117 C122 42.7(13) . . ?
C119 C117 C122 140.2(15) . . ?
C123 C117 C120 128.6(13) . . ?
C119 C117 C120 51.1(14) . . ?
C122 C117 C120 110.1(19) . . ?
C123 C117 C91 113.8(9) . . ?
C119 C117 C91 108.5(9) . . ?
C122 C117 C91 111.2(14) . . ?
C120 C117 C91 117.3(12) . . ?
C123 C117 C121 103.8(11) . . ?
C119 C117 C121 106.5(10) . . ?
C122 C117 C121 63.8(15) . . ?
C120 C117 C121 55.6(14) . . ?
C91 C117 C121 107.7(9) . . ?
C123 C117 C118 61.0(15) . . ?
C119 C117 C118 61.5(14) . . ?
C122 C117 C118 102.8(19) . . ?
C120 C117 C118 106.6(18) . . ?
C91 C117 C118 107.6(12) . . ?
C121 C117 C118 144.6(13) . . ?
C126 C124 C127 106.3(12) . . ?
C126 C124 C125 108.9(11) . . ?
C127 C124 C125 109.2(13) . . ?
C126 C124 C98 109.4(11) . . ?
C127 C124 C98 110.9(10) . . ?
C125 C124 C98 112.0(9) . . ?
S19 O126 S18 51.0(3) . . ?
C131 C128 C129 132.5(17) . . ?
C131 C128 C132 92.3(14) . . ?
C129 C128 C132 89.3(16) . . ?
C131 C128 C105 110.9(13) . . ?
C129 C128 C105 114.5(15) . . ?
C132 C128 C105 104.5(13) . . ?
C131 C128 C130 87.0(15) . . ?
C129 C128 C130 67.9(16) . . ?
C132 C128 C130 147.1(18) . . ?
C105 C128 C130 106.4(15) . . ?
C150 C151 C160 112.9(15) . . ?
C150 C151 C112 116.2(13) . . ?
C160 C151 C112 104.7(13) . . ?
C150 C151 C155 112.9(14) . . ?
C160 C151 C155 105.8(14) . . ?
C112 C151 C155 103.2(11) . . ?
C158 C152 C157 108.7(18) . . ?
C158 C152 C156 101.5(17) . . ?
C157 C152 C156 103.7(17) . . ?
C158 C152 C112 110.3(14) . . ?
C157 C152 C112 109.5(15) . . ?
C156 C152 C112 122.2(15) . . ?
S15 C309 S16 21.9(4) . . ?
S15 C309 S17 38.8(6) . . ?
S16 C309 S17 17.4(5) . . ?
O316 C317 C318 136(2) . . ?
O316 C317 C319 172.4(19) . . ?
C318 C317 C319 36.4(16) . . ?
O316 C317 C320 128.2(19) . . ?
C318 C317 C320 24.9(17) . . ?
C319 C317 C320 45.1(17) . . ?
O456 N453 O455 174(3) . . ?
O456 N453 O457 100(3) . . ?
O455 N453 O457 86(3) . . ?
O456 N453 O458 118(3) . . ?
O455 N453 O458 57(2) . . ?
O457 N453 O458 142(3) . . ?
O456 N453 O454 134(2) . . ?
O455 N453 O454 52(2) . . ?
O457 N453 O454 33.1(18) . . ?
O458 N453 O454 109(2) . . ?
O456 N453 O459 27.9(16) . . ?
O455 N453 O459 151.7(17) . . ?
O457 N453 O459 98(2) . . ?
O458 N453 O459 115(2) . . ?
O454 N453 O459 126.3(17) . . ?
O456 N453 O459 89.3(14) . 2_766 ?
O455 N453 O459 91.2(14) . 2_766 ?
O457 N453 O459 85.1(15) . 2_766 ?
O458 N453 O459 95.0(17) . 2_766 ?
O454 N453 O459 86.8(12) . 2_766 ?
O459 N453 O459 117.0(16) . 2_766 ?
N453 O459 N453 63.0(16) . 2_766 ?

loop_
_geom_bond_atom_site_label_1
_geom_bond_atom_site_label_2
_geom_bond_distance
_geom_bond_site_symmetry_2
_geom_bond_publ_flag
Cu1 O3 1.958(5) . ?
Cu1 O4 1.967(5) . ?
Cu1 O2 1.969(5) . ?
Cu1 O1 1.972(5) . ?
S1 O25 1.533(6) . ?
S1 C181 1.759(10) . ?
S1 C180 1.772(10) . ?
O1 C6 1.391(9) . ?
O1 Cu7 1.969(5) . ?
C1 C6 1.411(11) . ?
C1 C2 1.412(11) . ?
C1 C28 1.521(11) . ?
Cu2 O7 1.950(5) . ?
Cu2 O5 1.958(5) . ?
Cu2 O6 1.983(5) . ?
Cu2 O8 1.990(5) . ?
S2 O26 1.536(6) . ?
S2 C183 1.799(10) . ?
S2 C182 1.809(10) . ?
O2 C13 1.382(9) . ?
O2 Cu5 1.957(6) . ?
C2 C3 1.416(11) . ?
Cu3 O12 1.946(5) . ?
Cu3 O9 1.966(5) . ?
Cu3 O10 1.975(5) . ?
Cu3 O11 1.996(5) . ?
S3 O27 1.544(6) . ?
S3 C185 1.782(10) . ?
S3 C184 1.800(9) . ?
O3 C20 1.386(9) . ?
O3 Cu4 1.971(6) . ?
C3 C4 1.393(11) . ?
C3 C29 1.558(11) . ?
Cu4 O25 1.931(6) . ?
Cu4 O13 1.939(5) . ?
Cu4 O10 1.980(6) . ?
Cu4 O16 2.330(12) . ?
S4 O28 1.521(6) . ?
S4 C186 1.764(9) . ?
S4 C187 1.805(8) . ?
O4 C27 1.376(9) . ?
O4 Cu6 1.983(5) . ?
C4 C5 1.406(11) . ?
Cu5 O26 1.931(6) . ?
Cu5 O13 1.950(5) . ?
Cu5 O11 1.979(6) . ?
S5 O29 1.414(8) . ?
S5 C191 1.807(11) . ?
S5 C190 1.815(11) . ?
O5 C50 1.372(8) . ?
O5 Cu9 1.983(5) . ?
C5 C6 1.410(11) . ?
C5 C7 1.515(11) . ?
Cu6 O27 1.935(6) . ?
Cu6 O14 1.949(5) . ?
Cu6 O7 1.978(5) . ?
Cu6 O19 2.351(9) . ?
S6 O29 1.158(10) . ?
O6 C57 1.379(8) . ?
O6 Cu7 1.989(5) . ?
Cu7 O28 1.937(5) . ?
Cu7 O14 1.948(5) . ?
S7 O30 1.535(6) . ?
S7 C188 1.762(10) . ?
S7 C189 1.778(9) . ?
O7 C64 1.377(8) . ?
C7 C8 1.531(11) . ?
Cu8 O29 1.930(7) . ?
Cu8 O15 1.940(5) . ?
Cu8 O9 1.989(5) . ?
Cu8 O8 2.005(5) . ?
S500 O501 1.479(17) . ?
S500 C502 1.812(17) . ?
S500 C503 1.839(17) . ?
O8 C71 1.385(7) . ?
N3 O42 1.248(10) . ?
N3 O38 1.272(10) . ?
N3 O39 1.276(10) . ?
O42 O42 1.29(4) 2_765 ?
C8 C13 1.404(11) . ?
C8 C9 1.418(11) . ?
Cu9 O12 1.955(5) . ?
Cu9 O30 1.958(5) . ?
Cu9 O15 1.967(5) . ?
Cu9 O22 2.377(6) . ?
S504 O505 1.452(16) . ?
S504 C506 1.765(17) . ?
S504 C507 1.843(16) . ?
O9 C94 1.390(8) . ?
C9 C10 1.424(11) . ?
S10 O33 1.309(13) . ?
O10 C101 1.385(8) . ?
C10 C11 1.391(11) . ?
C10 C33 1.558(12) . ?
S11 O33 1.468(8) . ?
S11 C302 1.759(9) . ?
S11 C303 1.804(11) . ?
O11 C108 1.376(9) . ?
C11 C12 1.403(11) . ?
S12 O35 1.519(7) . ?
S12 C305 1.749(12) . ?
S12 C304 1.806(9) . ?
O12 C115 1.369(9) . ?
C12 C13 1.418(11) . ?
C12 C14 1.521(11) . ?
S13 O35 1.566(13) . ?
C14 C15 1.520(11) . ?
S15 C310 1.49(3) . ?
S15 C309 1.707(12) . ?
C15 C16 1.391(11) . ?
C15 C20 1.409(11) . ?
S16 C312 1.55(2) . ?
S16 O312 1.58(2) . ?
S16 C309 1.787(12) . ?
O16 N1 1.384(13) . ?
N2 O23 1.235(8) . ?
N2 O24 1.253(9) . ?
N2 O22 1.281(9) . ?
C16 C17 1.414(11) . ?
S17 C311 1.42(3) . ?
S17 O308 1.77(4) . ?
S17 C309 1.895(14) . ?
O17 N1 1.217(13) . ?
N1 O18 1.165(14) . ?
N1 O20 1.174(14) . ?
N1 O21 1.238(13) . ?
N1 O19 1.363(12) . ?
C17 C18 1.413(11) . ?
C17 C37 1.536(11) . ?
S18 C314 1.502(12) . ?
S18 O126 1.691(8) . ?
S18 C313 1.843(9) . ?
C18 C19 1.384(10) . ?
S19 O126 1.532(7) . ?
C19 C20 1.402(11) . ?
C19 C21 1.537(11) . ?
C21 C22 1.527(11) . ?
C22 C27 1.404(10) . ?
C22 C23 1.405(11) . ?
C23 C24 1.389(11) . ?
C24 C25 1.416(10) . ?
C24 C41 1.563(11) . ?
C25 C26 1.387(11) . ?
C26 C27 1.417(11) . ?
C26 C28 1.534(10) . ?
C29 C30 1.527(12) . ?
C29 C32 1.532(11) . ?
C29 C31 1.542(12) . ?
C33 C34 1.508(15) . ?
C33 C36 1.516(13) . ?
C33 C35A 1.534(18) . ?
C33 C35 1.55(2) . ?
O454 N453 1.329(18) . ?
O36 C315 1.423(12) . ?
C37 C39 1.535(13) . ?
C37 C40 1.548(12) . ?
C37 C38 1.560(13) . ?
C41 C42 1.527(12) . ?
C41 C44 1.541(8) . ?
C41 C43 1.550(11) . ?
C45 C46 1.396(11) . ?
C45 C50 1.418(11) . ?
C45 C72 1.521(11) . ?
C46 C47 1.411(12) . ?
C47 C48 1.386(12) . ?
C47 C73 1.549(12) . ?
C48 C49 1.416(11) . ?
C49 C50 1.404(11) . ?
C49 C51 1.522(11) . ?
C51 C52 1.513(11) . ?
C52 C57 1.412(10) . ?
C52 C53 1.420(10) . ?
C53 C54 1.372(11) . ?
C54 C55 1.396(11) . ?
C54 C80 1.557(11) . ?
C55 C56 1.401(10) . ?
C56 C57 1.406(11) . ?
C56 C58 1.533(10) . ?
C58 C59 1.523(10) . ?
C59 C64 1.399(10) . ?
C59 C60 1.404(11) . ?
C60 C61 1.415(11) . ?
C61 C62 1.403(11) . ?
C61 C81 1.543(11) . ?
C62 C63 1.386(11) . ?
C63 C64 1.405(10) . ?
C63 C65 1.536(10) . ?
C65 C66 1.526(10) . ?
C66 C71 1.399(11) . ?
C66 C67 1.419(10) . ?
C67 C68 1.394(11) . ?
C68 C69 1.402(11) . ?
C68 C85 1.539(11) . ?
C69 C70 1.386(11) . ?
C70 C71 1.426(11) . ?
C70 C72 1.544(11) . ?
C73 C75A 1.482(15) . ?
C73 C76 1.499(11) . ?
C73 C74 1.525(17) . ?
C73 C75 1.572(15) . ?
C73 C74A 1.620(18) . ?
C77 C80 1.496(17) . ?
C78 C80 1.515(18) . ?
C79 C80 1.625(17) . ?
C80 C79B 1.513(17) . ?
C80 C79A 1.520(17) . ?
C80 C78B 1.529(18) . ?
C80 C78A 1.539(18) . ?
C80 C77A 1.546(18) . ?
C80 C77B 1.622(17) . ?
C81 C84 1.538(12) . ?
C81 C82 1.539(11) . ?
C81 C83 1.561(12) . ?
C85 C86 1.518(12) . ?
C85 C88 1.539(11) . ?
C85 C87 1.560(12) . ?
C89 C94 1.406(11) . ?
C89 C90 1.406(11) . ?
C89 C116 1.526(11) . ?
C90 C91 1.425(11) . ?
C91 C92 1.387(11) . ?
C91 C117 1.548(12) . ?
C92 C93 1.386(11) . ?
C93 C94 1.422(11) . ?
C93 C95 1.520(11) . ?
C95 C96 1.535(11) . ?
C96 C101 1.399(11) . ?
C96 C97 1.409(11) . ?
C97 C98 1.402(12) . ?
C98 C99 1.414(12) . ?
C98 C124 1.544(13) . ?
C99 C100 1.399(12) . ?
C100 C101 1.388(11) . ?
C100 C102 1.537(11) . ?
C102 C103 1.525(12) . ?
C103 C104 1.384(12) . ?
C103 C108 1.432(11) . ?
C104 C105 1.409(14) . ?
C105 C106 1.424(14) . ?
C105 C128 1.576(17) . ?
C106 C107 1.377(12) . ?
C107 C108 1.407(12) . ?
C107 C109 1.541(12) . ?
C109 C110 1.526(13) . ?
C110 C111 1.395(12) . ?
C110 C115 1.411(12) . ?
C111 C112 1.393(14) . ?
C112 C113 1.414(14) . ?
C112 C151 1.565(14) . ?
C112 C152 1.584(15) . ?
C113 C114 1.407(12) . ?
C114 C115 1.419(12) . ?
C114 C116 1.523(12) . ?
C117 C123 1.489(14) . ?
C117 C119 1.509(14) . ?
C117 C122 1.522(18) . ?
C117 C120 1.528(17) . ?
C117 C121 1.584(14) . ?
C117 C118 1.598(18) . ?
C124 C126 1.511(19) . ?
C124 C127 1.518(19) . ?
C124 C125 1.519(14) . ?
C128 C131 1.499(15) . ?
C128 C129 1.513(17) . ?
C128 C132 1.530(16) . ?
C128 C130 1.581(17) . ?
C150 C151 1.517(16) . ?
C151 C160 1.552(16) . ?
C151 C155 1.581(16) . ?
C152 C158 1.514(17) . ?
C152 C157 1.518(17) . ?
C152 C156 1.571(17) . ?
O456 N453 1.268(18) . ?
O316 C317 1.308(19) . ?
C317 C318 1.39(4) . ?
C317 C319 1.48(3) . ?
C317 C320 1.56(4) . ?
O455 N453 1.273(19) . ?
N453 O457 1.297(19) . ?
N453 O458 1.324(19) . ?
N453 O459 1.334(18) . ?
N453 O459 1.45(3) 2_766 ?
O459 N453 1.45(3) 2_766 ?
